data_4088089
loop_
_publ_author_name
'Telleria, Ainara'
'P\'erez-Miqueo, Jorge'
'Altube, Ainhoa'
'Garc\'ia-Lecina, Eva'
'de C\'ozar, Abel'
'Freixa, Zoraida'

_publ_section_title
;
 Azobenzene-Appended Bis-Cyclometalated Iridium(III) Bipyridyl Complexes
;
_journal_issue 23
_journal_name_full Organometallics
_journal_page_first 5513
_journal_paper_doi 10.1021/acs.organomet.5b00838
_journal_volume 34
_journal_year 2015
_chemical_compound_source 'synthesis as described'
_chemical_formula_moiety 'C56 H38 Br2 Ir N8, F6 P'
_chemical_formula_sum 'C56 H38 Br2 F6 Ir N8 P'
_chemical_formula_weight 1319.93
_space_group_crystal_system triclinic
_space_group_IT_number 2
_space_group_name_Hall '-P 1'
_space_group_name_H-M_alt 'P -1'
_atom_sites_solution_hydrogens geom
_atom_sites_solution_primary direct
_atom_sites_solution_secondary difmap
_audit_creation_date 2015-01-13T11:07:34-00:00
_audit_creation_method 'WinGX routine CIF_UPDATE'
_cell_angle_alpha 85.8675(15)
_cell_angle_beta 83.4417(17)
_cell_angle_gamma 81.9153(15)
_cell_formula_units_Z 4
_cell_length_a 15.2882(3)
_cell_length_b 19.3171(3)
_cell_length_c 20.0260(4)
_cell_measurement_reflns_used 18557
_cell_measurement_temperature 100.00(10)
_cell_measurement_theta_max 72.7
_cell_measurement_theta_min 2.901
_cell_measurement_wavelength 1.54184
_cell_volume 5807.62(19)
_computing_cell_refinement 'CrysAlis Pro (Oxford Diffraction Ltd., 2011)'
_computing_data_collection 'CrysAlis Pro (Oxford Diffraction Ltd., 2011)'
_computing_data_reduction 'CrysAlis Pro (Oxford Diffraction Ltd., 2011)'
_computing_molecular_graphics 'Diamond v.3.2f (Crystal Impact GbR, 2008)'
_computing_publication_material 'WinGX publication routines (Farrugia, 1999)'
_computing_structure_refinement 'SHELXL-97 (Sheldrick, 2008)'
_computing_structure_solution 'OLEX2 (Dolomanov et al, 2009)'
_diffrn_ambient_temperature 100.00(10)
_diffrn_detector 'CCD plate'
_diffrn_detector_area_resol_mean 5.2012
_diffrn_detector_type Atlas
_diffrn_measured_fraction_theta_full 1
_diffrn_measured_fraction_theta_max 1
_diffrn_measurement_details
;
#__ type_ start__ end____ width___ exp.time_
  1 omega -113.00  -68.00   1.0000    6.0000
omega____ theta____ kappa____ phi______ frames
    -      -40.5756 -144.0000   43.0000 45

#__ type_ start__ end____ width___ exp.time_
  2 omega   14.00  107.00   1.0000    6.0000
omega____ theta____ kappa____ phi______ frames
    -       40.5756   38.0000   30.0000 93

#__ type_ start__ end____ width___ exp.time_
  3 omega  -32.00   66.00   1.0000    6.0000
omega____ theta____ kappa____ phi______ frames
    -       40.5756  -38.0000 -150.0000 98

#__ type_ start__ end____ width___ exp.time_
  4 omega   11.00   98.00   1.0000    6.0000
omega____ theta____ kappa____ phi______ frames
    -       40.5756 -125.0000  120.0000 87

#__ type_ start__ end____ width___ exp.time_
  5 omega -129.00  -65.00   1.0000   24.0000
omega____ theta____ kappa____ phi______ frames
    -      -83.0000  -61.0000  120.0000 64

#__ type_ start__ end____ width___ exp.time_
  6 omega  -77.00  -36.00   1.0000   24.0000
omega____ theta____ kappa____ phi______ frames
    -      -83.0000   77.0000  -90.0000 41

#__ type_ start__ end____ width___ exp.time_
  7 omega   24.00  109.00   1.0000   24.0000
omega____ theta____ kappa____ phi______ frames
    -      108.3609  -94.0000   60.0000 85

#__ type_ start__ end____ width___ exp.time_
  8 omega  100.00  158.00   1.0000   24.0000
omega____ theta____ kappa____ phi______ frames
    -      108.3609  125.0000 -120.0000 58

#__ type_ start__ end____ width___ exp.time_
  9 omega   77.00  151.00   1.0000   24.0000
omega____ theta____ kappa____ phi______ frames
    -      108.3609   77.0000 -150.0000 74

#__ type_ start__ end____ width___ exp.time_
 10 omega   67.00  108.00   1.0000   24.0000
omega____ theta____ kappa____ phi______ frames
    -      108.3609  -94.0000 -180.0000 41

#__ type_ start__ end____ width___ exp.time_
 11 omega   25.00   59.00   1.0000   24.0000
omega____ theta____ kappa____ phi______ frames
    -      108.3609  -94.0000 -180.0000 34

#__ type_ start__ end____ width___ exp.time_
 12 omega   34.00   64.00   1.0000   24.0000
omega____ theta____ kappa____ phi______ frames
    -      108.3609  -45.0000  -30.0000 30

#__ type_ start__ end____ width___ exp.time_
 13 omega   25.00   52.00   1.0000   24.0000
omega____ theta____ kappa____ phi______ frames
    -      108.3609  -94.0000  150.0000 27

#__ type_ start__ end____ width___ exp.time_
 14 omega   53.00   87.00   1.0000   24.0000
omega____ theta____ kappa____ phi______ frames
    -      108.3609  -94.0000  150.0000 34

#__ type_ start__ end____ width___ exp.time_
 15 omega   94.00  121.00   1.0000   24.0000
omega____ theta____ kappa____ phi______ frames
    -      108.3609 -125.0000    0.0000 27

#__ type_ start__ end____ width___ exp.time_
 16 omega   39.00   73.00   1.0000   24.0000
omega____ theta____ kappa____ phi______ frames
    -      108.3609  -45.0000   30.0000 34

#__ type_ start__ end____ width___ exp.time_
 17 omega   87.00  134.00   1.0000   24.0000
omega____ theta____ kappa____ phi______ frames
    -      108.3609  125.0000   30.0000 47

#__ type_ start__ end____ width___ exp.time_
 18 omega   38.00  135.00   1.0000   24.0000
omega____ theta____ kappa____ phi______ frames
    -      108.3609  -77.0000 -120.0000 97

#__ type_ start__ end____ width___ exp.time_
 19 omega   25.00   52.00   1.0000   24.0000
omega____ theta____ kappa____ phi______ frames
    -      108.3609  -94.0000    0.0000 27

#__ type_ start__ end____ width___ exp.time_
 20 omega   70.00   95.00   1.0000   24.0000
omega____ theta____ kappa____ phi______ frames
    -      108.3609  -94.0000    0.0000 25

#__ type_ start__ end____ width___ exp.time_
 21 omega   33.00   78.00   1.0000   24.0000
omega____ theta____ kappa____ phi______ frames
    -      108.3609 -125.0000 -120.0000 45

#__ type_ start__ end____ width___ exp.time_
 22 omega   96.00  121.00   1.0000   24.0000
omega____ theta____ kappa____ phi______ frames
    -      108.3609 -125.0000 -120.0000 25

#__ type_ start__ end____ width___ exp.time_
 23 omega   30.00   63.00   1.0000   24.0000
omega____ theta____ kappa____ phi______ frames
    -      108.3609  -30.0000 -120.0000 33

#__ type_ start__ end____ width___ exp.time_
 24 omega   39.00   72.00   1.0000   24.0000
omega____ theta____ kappa____ phi______ frames
    -      108.3609 -125.0000    0.0000 33

#__ type_ start__ end____ width___ exp.time_
 25 omega   34.00  139.00   1.0000   24.0000
omega____ theta____ kappa____ phi______ frames
    -      108.3609    0.0000   60.0000 105

;
_diffrn_measurement_device '\k-geometry diffractometer'
_diffrn_measurement_device_type 'Agilent SuperNova'
_diffrn_measurement_method '\w scans'
_diffrn_orient_matrix_UB_11 0.0730805
_diffrn_orient_matrix_UB_12 0.0345325
_diffrn_orient_matrix_UB_13 0.0265827
_diffrn_orient_matrix_UB_21 -0.0422181
_diffrn_orient_matrix_UB_22 -0.012589
_diffrn_orient_matrix_UB_23 0.072691
_diffrn_orient_matrix_UB_31 0.0578997
_diffrn_orient_matrix_UB_32 -0.0718241
_diffrn_orient_matrix_UB_33 0.0050004
_diffrn_radiation_monochromator 'Multilayer optics'
_diffrn_radiation_probe x-ray
_diffrn_radiation_source 'Nova (Cu) X-ray micro-source'
_diffrn_radiation_type CuK\a
_diffrn_radiation_wavelength 1.54184
_diffrn_reflns_av_R_equivalents 0.0346
_diffrn_reflns_av_unetI/netI 0.0555
_diffrn_reflns_limit_h_max 19
_diffrn_reflns_limit_h_min -18
_diffrn_reflns_limit_k_max 22
_diffrn_reflns_limit_k_min -24
_diffrn_reflns_limit_l_max 24
_diffrn_reflns_limit_l_min -24
_diffrn_reflns_number 45282
_diffrn_reflns_theta_full 67.49
_diffrn_reflns_theta_max 67.49
_diffrn_reflns_theta_min 2.94
_diffrn_source 'SuperNova (Cu) X-ray Source'
_diffrn_source_current 0.8
_diffrn_source_power 0.04
_diffrn_source_voltage 50
_exptl_absorpt_coefficient_mu 6.84
_exptl_absorpt_correction_T_max 1
_exptl_absorpt_correction_T_min 0.65592
_exptl_absorpt_correction_type multi-scan
_exptl_absorpt_process_details
;
        CrysAlisPro, Agilent Technologies,
        Version 1.171.36.28 (release 01-02-2013 CrysAlis171 .NET)
        (compiled Feb  1 2013,16:14:44)
        Empirical absorption correction using spherical harmonics,
 implemented in SCALE3 ABSPACK scaling algorithm.
;
_exptl_crystal_colour red
_exptl_crystal_density_diffrn 1.51
_exptl_crystal_density_method 'not measured'
_exptl_crystal_description prism
_exptl_crystal_F_000 2584
_exptl_crystal_size_max 0.1687
_exptl_crystal_size_mid 0.1378
_exptl_crystal_size_min 0.0411
_refine_diff_density_max 1.948
_refine_diff_density_min -1.194
_refine_diff_density_rms 0.118
_refine_ls_extinction_method none
_refine_ls_goodness_of_fit_ref 1.082
_refine_ls_hydrogen_treatment noref
_refine_ls_matrix_type full
_refine_ls_number_parameters 1463
_refine_ls_number_reflns 20928
_refine_ls_number_restraints 1061
_refine_ls_restrained_S_all 1.134
_refine_ls_R_factor_all 0.0718
_refine_ls_R_factor_gt 0.0576
_refine_ls_shift/su_max 0.004
_refine_ls_shift/su_mean 0
_refine_ls_structure_factor_coef Fsqd
_refine_ls_weighting_details 'calc w=1/[\s^2^(Fo^2^)+(0.0791P)^2^+13.8458P] where P=(Fo^2^+2Fc^2^)/3'
_refine_ls_weighting_scheme calc
_refine_ls_wR_factor_gt 0.1509
_refine_ls_wR_factor_ref 0.1597
_reflns_number_gt 16277
_reflns_number_total 20928
_reflns_threshold_expression >2sigma(I)
_cod_data_source_file om5b00838_si_004.cif
_cod_data_source_block at146
_cod_database_code 4088089

loop_
_space_group_symop_id
_space_group_symop_operation_xyz
1 'x, y, z'
2 '-x, -y, -z'

loop_
_atom_site_label
_atom_site_type_symbol
_atom_site_fract_x
_atom_site_fract_y
_atom_site_fract_z
_atom_site_U_iso_or_equiv
_atom_site_adp_type
_atom_site_occupancy
_atom_site_calc_flag
_atom_site_disorder_assembly
_atom_site_disorder_group
Ir1 Ir 0.03801(2) 0.600914(14) 1.288904(13) 0.04882(10) Uani 1 d . .
Br1A Br 0.10872(11) 0.80469(5) 1.47514(5) 0.0920(4) Uani 1 d . .
Br1B Br -0.14506(7) 0.39829(4) 1.46748(4) 0.0646(2) Uani 1 d . .
N1A N 0.0653(4) 0.5335(3) 1.2081(3) 0.0433(12) Uani 1 d . .
N1B N 0.0594(5) 0.6707(3) 1.2026(3) 0.0567(17) Uani 1 d . .
N2A N 0.1686(7) 0.2663(4) 0.8850(3) 0.076(2) Uani 1 d . .
N2B N 0.0950(5) 0.9094(3) 0.8309(3) 0.0521(15) Uani 1 d . .
N3A N 0.2419(7) 0.2644(3) 0.8504(4) 0.077(2) Uani 1 d . .
N3B N 0.0454(5) 0.9662(3) 0.8276(3) 0.0565(16) Uani 1 d . .
N4A N -0.0972(5) 0.6179(3) 1.2864(3) 0.0513(15) Uani 1 d . .
N4B N 0.1678(5) 0.5802(3) 1.3076(3) 0.0557(16) Uani 1 d . .
C1A C 0.0683(5) 0.4632(3) 1.2150(3) 0.0423(14) Uani 1 d . .
H1A H 0.0587 0.4418 1.2589 0.051 Uiso 1 calc . .
C1B C 0.0537(8) 0.7406(4) 1.2036(4) 0.071(3) Uani 1 d . .
H1B H 0.0411 0.7616 1.2457 0.085 Uiso 1 calc . .
C2A C 0.0845(4) 0.4219(3) 1.1617(3) 0.0414(14) Uani 1 d . .
H2A H 0.0855 0.3726 1.1688 0.05 Uiso 1 calc . .
C2B C 0.0656(8) 0.7831(4) 1.1460(4) 0.074(3) Uani 1 d . .
H2B H 0.0617 0.8324 1.1487 0.089 Uiso 1 calc . .
C3A C 0.0999(4) 0.4516(3) 1.0963(3) 0.0388(13) Uani 1 d . .
C3B C 0.0835(6) 0.7532(4) 1.0830(4) 0.0545(19) Uani 1 d . .
C4A C 0.0992(4) 0.5242(3) 1.0890(3) 0.0385(13) Uani 1 d . .
H4A H 0.111 0.5465 1.0457 0.046 Uiso 1 calc . .
C4B C 0.0914(5) 0.6811(3) 1.0831(3) 0.0463(16) Uani 1 d . .
H4B H 0.1062 0.6588 1.0417 0.056 Uiso 1 calc . .
C5A C 0.0812(5) 0.5633(3) 1.1453(3) 0.0414(14) Uani 1 d . .
C5B C 0.0781(5) 0.6407(3) 1.1428(3) 0.0457(15) Uani 1 d . .
C6A C 0.1172(5) 0.4071(3) 1.0385(3) 0.0430(14) Uani 1 d . .
C6B C 0.0917(5) 0.7972(3) 1.0191(3) 0.0488(16) Uani 1 d . .
C7A C 0.0745(5) 0.3483(4) 1.0397(4) 0.0494(16) Uani 1 d . .
H7A H 0.0324 0.3386 1.0767 0.059 Uiso 1 calc . .
C7B C 0.0485(6) 0.8667(4) 1.0154(4) 0.058(2) Uani 1 d . .
H7B H 0.0182 0.8867 1.0549 0.07 Uiso 1 calc . .
C8A C 0.0927(6) 0.3035(4) 0.9873(4) 0.059(2) Uani 1 d . .
H8A H 0.0622 0.2639 0.9878 0.071 Uiso 1 calc . .
C8B C 0.0497(6) 0.9057(4) 0.9553(4) 0.0543(18) Uani 1 d . .
H8B H 0.0207 0.9525 0.9533 0.065 Uiso 1 calc . .
C9A C 0.1554(7) 0.3170(4) 0.9343(4) 0.061(2) Uani 1 d . .
C9B C 0.0942(5) 0.8759(3) 0.8968(3) 0.0499(17) Uani 1 d . .
C10A C 0.1997(6) 0.3763(4) 0.9321(4) 0.061(2) Uani 1 d . .
H10A H 0.2432 0.385 0.8958 0.073 Uiso 1 calc . .
C10B C 0.1397(5) 0.8074(4) 0.9008(4) 0.0497(16) Uani 1 d . .
H10B H 0.1722 0.7877 0.8619 0.06 Uiso 1 calc . .
C11A C 0.1790(5) 0.4217(4) 0.9838(3) 0.0506(17) Uani 1 d . .
H11A H 0.2067 0.4629 0.9821 0.061 Uiso 1 calc . .
C11B C 0.1369(6) 0.7691(4) 0.9616(3) 0.0523(18) Uani 1 d . .
H11B H 0.1667 0.7226 0.9639 0.063 Uiso 1 calc . .
C12A C -0.1428(6) 0.5830(4) 1.2487(4) 0.0531(18) Uani 1 d . .
H12A H -0.1108 0.5529 1.2163 0.064 Uiso 1 calc . .
C12B C 0.2341(7) 0.6141(4) 1.2767(4) 0.062(2) Uani 1 d . .
H12B H 0.2208 0.6493 1.2423 0.075 Uiso 1 calc . .
C13A C -0.2330(6) 0.5897(4) 1.2560(4) 0.064(2) Uani 1 d . .
H13A H -0.2634 0.5648 1.2288 0.077 Uiso 1 calc . .
C13B C 0.3188(8) 0.6000(6) 1.2928(6) 0.087(3) Uani 1 d . .
H13B H 0.3638 0.6249 1.27 0.104 Uiso 1 calc . .
C14A C -0.2796(7) 0.6329(5) 1.3030(5) 0.072(2) Uani 1 d . .
H14A H -0.3427 0.6377 1.3088 0.086 Uiso 1 calc . .
C14B C 0.3390(7) 0.5488(6) 1.3426(6) 0.088(3) Uani 1 d . .
H14B H 0.3979 0.5381 1.3547 0.105 Uiso 1 calc . .
C15A C -0.2357(7) 0.6688(4) 1.3411(4) 0.068(2) Uani 1 d . .
H15A H -0.2679 0.6987 1.3736 0.081 Uiso 1 calc . .
C15B C 0.2718(7) 0.5137(5) 1.3743(5) 0.070(2) Uani 1 d . .
H15B H 0.2846 0.4784 1.4087 0.084 Uiso 1 calc . .
C16A C -0.1436(6) 0.6616(3) 1.3327(3) 0.057(2) Uani 1 d . .
C16B C 0.1867(6) 0.5294(4) 1.3567(4) 0.0569(19) Uani 1 d . .
C17A C -0.0864(7) 0.6964(4) 1.3698(3) 0.062(2) Uani 1 d . .
C17B C 0.1094(6) 0.4970(3) 1.3863(3) 0.0486(17) Uani 1 d . .
C18A C -0.1189(8) 0.7489(4) 1.4137(4) 0.075(3) Uani 1 d . .
H18A H -0.1812 0.7628 1.4214 0.09 Uiso 1 calc . .
C18B C 0.1138(6) 0.4416(4) 1.4358(4) 0.0527(18) Uani 1 d . .
H18B H 0.1692 0.4243 1.4522 0.063 Uiso 1 calc . .
C19A C -0.0635(9) 0.7804(4) 1.4456(4) 0.086(4) Uani 1 d . .
H19A H -0.086 0.8159 1.4758 0.103 Uiso 1 calc . .
C19B C 0.0398(6) 0.4123(3) 1.4608(4) 0.0545(19) Uani 1 d . .
H19B H 0.0428 0.3746 1.494 0.065 Uiso 1 calc . .
C20A C 0.0276(8) 0.7595(4) 1.4330(4) 0.073(3) Uani 1 d . .
C20B C -0.0409(6) 0.4394(3) 1.4359(3) 0.0509(17) Uani 1 d . .
C21A C 0.0625(7) 0.7075(4) 1.3898(3) 0.061(2) Uani 1 d . .
H21A H 0.1249 0.6946 1.3822 0.073 Uiso 1 calc . .
C21B C -0.0479(5) 0.4948(3) 1.3878(3) 0.0475(16) Uani 1 d . .
H21B H -0.1035 0.5122 1.3721 0.057 Uiso 1 calc . .
C22A C 0.0061(6) 0.6749(4) 1.3580(3) 0.057(2) Uani 1 d . .
C22B C 0.0290(6) 0.5248(3) 1.3630(3) 0.0497(17) Uani 1 d . .
C23A C 0.2524(9) 0.2159(4) 0.7959(5) 0.082(3) Uani 1 d . .
C23B C 0.0423(7) 0.9973(4) 0.7603(4) 0.067(2) Uani 1 d . .
C24A C 0.1794(9) 0.1909(5) 0.7749(4) 0.082(3) Uani 1 d . .
H24A H 0.1215 0.202 0.7973 0.099 Uiso 1 calc . .
C24B C -0.0256(7) 1.0501(4) 0.7516(5) 0.074(3) Uani 1 d . .
H24B H -0.0631 1.0671 0.7897 0.089 Uiso 1 calc . .
C25A C 0.1946(7) 0.1479(5) 0.7184(5) 0.077(3) Uani 1 d . .
H25A H 0.1465 0.1304 0.7022 0.093 Uiso 1 calc . .
C25B C -0.0406(10) 1.0797(5) 0.6868(5) 0.097(4) Uani 1 d . .
H25B H -0.089 1.1153 0.6803 0.116 Uiso 1 calc . .
C26A C 0.2777(7) 0.1326(6) 0.6884(5) 0.079(3) Uani 1 d . .
H26A H 0.2878 0.1047 0.6504 0.095 Uiso 1 calc . .
C26B C 0.0179(8) 1.0550(6) 0.6327(7) 0.093(3) Uani 1 d . .
H26B H 0.0084 1.0731 0.5884 0.112 Uiso 1 calc . .
C27A C 0.3443(8) 0.1551(6) 0.7104(6) 0.084(3) Uani 1 d . .
H27A H 0.402 0.1415 0.6886 0.101 Uiso 1 calc . .
C27B C 0.0913(8) 1.0036(6) 0.6425(6) 0.088(3) Uani 1 d . .
H27B H 0.1333 0.9899 0.6055 0.106 Uiso 1 calc . .
C28A C 0.3357(10) 0.1996(5) 0.7658(5) 0.096(4) Uani 1 d . .
H28A H 0.3854 0.2165 0.7803 0.115 Uiso 1 calc . .
C28B C 0.1012(8) 0.9737(5) 0.7057(5) 0.083(3) Uani 1 d . .
H28B H 0.1482 0.937 0.7124 0.1 Uiso 1 calc . .
Ir2 Ir 0.43444(2) 0.862725(14) 0.718058(14) 0.04860(10) Uani 1 d . .
N1C N 0.4467(4) 0.7896(3) 0.8035(3) 0.0469(6) Uani 1 d A .
N1D N 0.3503(4) 0.9146(3) 0.7964(3) 0.0471(6) Uani 1 d A .
N2C N 0.3274(5) 0.4909(3) 1.1210(3) 0.0557(7) Uani 1 d A .
N2D N 0.1292(6) 1.1436(4) 1.1365(4) 0.0687(7) Uani 1 d A .
N3C N 0.3293(5) 0.4299(3) 1.1046(3) 0.0559(7) Uani 1 d . .
N3D N 0.1175(6) 1.1111(4) 1.1897(4) 0.0715(8) Uani 1 d . .
C1C C 0.4878(5) 0.7239(3) 0.8014(4) 0.0480(7) Uani 1 d . .
H1C H 0.527 0.7109 0.7627 0.058 Uiso 1 calc A .
C1D C 0.3079(5) 0.9795(3) 0.7910(4) 0.0490(7) Uani 1 d . .
H1D H 0.3054 1.0023 0.7475 0.059 Uiso 1 calc A .
C2C C 0.4752(5) 0.6740(3) 0.8535(3) 0.0486(7) Uani 1 d A .
H2C H 0.5057 0.6278 0.8501 0.058 Uiso 1 calc . .
C2D C 0.2674(5) 1.0150(4) 0.8462(4) 0.0508(7) Uani 1 d A .
H2D H 0.2382 1.0614 0.8402 0.061 Uiso 1 calc . .
C3C C 0.4183(5) 0.6912(3) 0.9109(4) 0.0490(6) Uani 1 d . .
C3D C 0.2692(5) 0.9828(4) 0.9113(4) 0.0525(6) Uani 1 d . .
C4C C 0.3777(5) 0.7602(3) 0.9134(4) 0.0476(6) Uani 1 d A .
H4C H 0.3395 0.7745 0.9522 0.057 Uiso 1 calc . .
C4D C 0.3099(5) 0.9146(3) 0.9162(4) 0.0493(6) Uani 1 d A .
H4D H 0.3118 0.8902 0.959 0.059 Uiso 1 calc . .
C5C C 0.3924(5) 0.8080(3) 0.8600(3) 0.0468(6) Uani 1 d . .
C5D C 0.3481(5) 0.8813(3) 0.8588(3) 0.0471(6) Uani 1 d A .
C6C C 0.3962(5) 0.6382(4) 0.9648(4) 0.0517(6) Uani 1 d A .
C6D C 0.2314(6) 1.0216(4) 0.9718(4) 0.0581(6) Uani 1 d A .
C7C C 0.4051(5) 0.5677(4) 0.9515(4) 0.0522(7) Uani 1 d . .
H7C H 0.4261 0.5534 0.9075 0.063 Uiso 1 calc A .
C7D C 0.2220(6) 1.0952(4) 0.9676(4) 0.0615(7) Uani 1 d . .
H7D H 0.2387 1.1193 0.9261 0.074 Uiso 1 calc A .
C8C C 0.3834(5) 0.5183(4) 1.0020(4) 0.0531(7) Uani 1 d A .
H8C H 0.3902 0.4703 0.9923 0.064 Uiso 1 calc . .
C8D C 0.1885(6) 1.1330(4) 1.0234(4) 0.0641(7) Uani 1 d A .
H8D H 0.1815 1.1827 1.0201 0.077 Uiso 1 calc . .
C9C C 0.3524(6) 0.5377(4) 1.0657(4) 0.0547(6) Uani 1 d . .
C9D C 0.1656(7) 1.0979(4) 1.0832(4) 0.0655(7) Uani 1 d . .
C10C C 0.3430(6) 0.6078(4) 1.0799(4) 0.0556(7) Uani 1 d A .
H10C H 0.3217 0.6216 1.124 0.067 Uiso 1 calc . .
C10D C 0.1775(6) 1.0251(4) 1.0887(4) 0.0635(7) Uani 1 d A .
H10D H 0.1634 1.0012 1.1309 0.076 Uiso 1 calc . .
C11C C 0.3644(5) 0.6574(4) 1.0301(4) 0.0545(7) Uani 1 d . .
H11C H 0.3576 0.7053 1.0402 0.065 Uiso 1 calc A .
C11D C 0.2098(6) 0.9871(4) 1.0329(4) 0.0610(7) Uani 1 d . .
H11D H 0.2171 0.9374 1.0368 0.073 Uiso 1 calc A .
C23C C 0.3028(6) 0.3823(4) 1.1591(4) 0.0573(7) Uani 1 d . .
C23D C 0.0778(7) 1.1605(5) 1.2425(5) 0.0739(8) Uani 1 d . .
C24C C 0.2892(6) 0.3184(4) 1.1399(4) 0.0585(8) Uani 1 d . .
H24C H 0.2985 0.3082 1.0937 0.07 Uiso 1 calc . .
C24D C 0.0429(7) 1.2290(5) 1.2348(5) 0.0747(9) Uani 1 d . .
H24D H 0.0379 1.2496 1.1906 0.09 Uiso 1 calc . .
C25C C 0.2617(6) 0.2685(4) 1.1881(4) 0.0597(8) Uani 1 d . .
H25C H 0.2509 0.2244 1.1751 0.072 Uiso 1 calc . .
C25D C 0.0144(7) 1.2695(5) 1.2892(5) 0.0753(9) Uani 1 d . .
H25D H -0.0112 1.3169 1.2824 0.09 Uiso 1 calc . .
C26C C 0.2501(6) 0.2837(4) 1.2554(4) 0.0601(8) Uani 1 d . .
H26C H 0.2314 0.2497 1.2888 0.072 Uiso 1 calc . .
C26D C 0.0234(7) 1.2407(5) 1.3532(5) 0.0757(9) Uani 1 d . .
H26D H 0.008 1.2683 1.3912 0.091 Uiso 1 calc . .
C27C C 0.2653(6) 0.3468(4) 1.2739(4) 0.0594(8) Uani 1 d . .
H27C H 0.2571 0.3565 1.3203 0.071 Uiso 1 calc . .
C27D C 0.0554(7) 1.1707(5) 1.3606(5) 0.0762(9) Uani 1 d . .
H27D H 0.059 1.1497 1.4047 0.091 Uiso 1 calc . .
C28C C 0.2925(6) 0.3974(4) 1.2268(4) 0.0583(8) Uani 1 d . .
H28C H 0.3038 0.4413 1.2401 0.07 Uiso 1 calc . .
C28D C 0.0821(7) 1.1301(5) 1.3066(5) 0.0756(9) Uani 1 d . .
H28D H 0.1033 1.0817 1.3134 0.091 Uiso 1 calc . .
Br1E Br 0.75024(13) 0.74664(11) 0.54751(10) 0.0755(6) Uani 0.5025(18) d A 2
Br1F Br 0.2565(2) 1.00564(17) 0.48182(11) 0.1112(9) Uani 0.5025(18) d A 2
N4E N 0.3309(6) 0.8065(5) 0.6911(5) 0.0592(7) Uani 0.5025(18) d A 2
C12E C 0.2442(6) 0.8145(5) 0.7219(5) 0.0593(7) Uani 0.5025(18) d A 2
H12E H 0.2264 0.8479 0.7551 0.071 Uiso 0.5025(18) calc A 2
C13E C 0.1835(5) 0.7737(5) 0.7041(5) 0.0597(8) Uani 0.5025(18) d A 2
H13E H 0.1242 0.7792 0.7252 0.072 Uiso 0.5025(18) calc A 2
C14E C 0.2095(6) 0.7249(5) 0.6556(5) 0.0599(8) Uani 0.5025(18) d A 2
H14E H 0.168 0.697 0.6434 0.072 Uiso 0.5025(18) calc A 2
C15E C 0.2962(7) 0.7169(5) 0.6248(5) 0.0600(7) Uani 0.5025(18) d A 2
H15E H 0.314 0.6836 0.5916 0.072 Uiso 0.5025(18) calc A 2
C16E C 0.3570(5) 0.7577(5) 0.6425(5) 0.0601(7) Uani 0.5025(18) d A 2
N4F N 0.5270(6) 0.9161(5) 0.7283(5) 0.0620(7) Uani 0.5025(18) d A 2
C12F C 0.5860(7) 0.9001(5) 0.7768(5) 0.0624(7) Uani 0.5025(18) d A 2
H12F H 0.5798 0.8617 0.8086 0.075 Uiso 0.5025(18) calc A 2
C13F C 0.6542(6) 0.9403(6) 0.7789(5) 0.0629(7) Uani 0.5025(18) d A 2
H13F H 0.6945 0.9294 0.812 0.075 Uiso 0.5025(18) calc A 2
C14F C 0.6634(6) 0.9965(5) 0.7324(5) 0.0629(8) Uani 0.5025(18) d A 2
H14F H 0.71 1.024 0.7338 0.075 Uiso 0.5025(18) calc A 2
C15F C 0.6044(7) 1.0125(5) 0.6838(5) 0.0624(8) Uani 0.5025(18) d A 2
H15F H 0.6106 1.0509 0.6521 0.075 Uiso 0.5025(18) calc A 2
C16F C 0.5362(6) 0.9723(5) 0.6818(4) 0.0614(7) Uani 0.5025(18) d A 2
C22E C 0.4971(6) 0.7999(5) 0.6433(5) 0.0635(7) Uani 0.5025(18) d A 2
C21E C 0.5875(6) 0.7975(5) 0.6231(5) 0.0639(6) Uani 0.5025(18) d A 2
H21E H 0.6209 0.8284 0.6409 0.077 Uiso 0.5025(18) calc A 2
C20E C 0.6290(4) 0.7498(6) 0.5768(6) 0.0647(7) Uani 0.5025(18) d A 2
C19E C 0.5800(6) 0.7046(5) 0.5507(5) 0.0658(7) Uani 0.5025(18) d A 2
H19E H 0.6084 0.6721 0.5191 0.079 Uiso 0.5025(18) calc A 2
C18E C 0.4897(6) 0.7071(5) 0.5710(5) 0.0646(8) Uani 0.5025(18) d A 2
H18E H 0.4562 0.6762 0.5532 0.078 Uiso 0.5025(18) calc A 2
C17E C 0.4482(4) 0.7547(6) 0.6172(5) 0.0630(7) Uani 0.5025(18) d A 2
C22F C 0.4105(9) 0.9374(6) 0.6406(6) 0.0591(7) Uani 0.5025(18) d A 2
C17F C 0.4708(8) 0.9857(7) 0.6337(6) 0.0597(7) Uani 0.5025(18) d A 2
C18F C 0.4664(7) 1.0382(5) 0.5825(5) 0.0594(7) Uani 0.5025(18) d A 2
H18F H 0.5076 1.0713 0.5777 0.071 Uiso 0.5025(18) calc A 2
C19F C 0.4019(7) 1.0425(5) 0.5382(5) 0.0594(8) Uani 0.5025(18) d A 2
H19F H 0.3989 1.0784 0.5033 0.071 Uiso 0.5025(18) calc A 2
C20F C 0.3416(7) 0.9942(6) 0.5452(5) 0.0593(7) Uani 0.5025(18) d A 2
C21F C 0.3460(7) 0.9416(5) 0.5964(6) 0.0591(7) Uani 0.5025(18) d A 2
H21F H 0.3048 0.9086 0.6011 0.071 Uiso 0.5025(18) calc A 2
P1H P 0.2939(5) 0.8114(4) 1.1762(3) 0.1182(16) Uani 0.5025(18) d A 2
F6H F 0.3484(9) 0.8240(7) 1.1041(5) 0.1182(16) Uani 0.5025(18) d A 2
F3H F 0.2142(9) 0.8656(8) 1.1590(7) 0.1182(16) Uani 0.5025(18) d A 2
F2H F 0.3426(9) 0.8627(6) 1.2141(7) 0.1182(16) Uani 0.5025(18) d A 2
F4H F 0.2370(8) 0.7913(7) 1.2472(5) 0.1182(16) Uani 0.5025(18) d A 2
F1H F 0.2545(10) 0.7485(7) 1.1470(7) 0.1182(16) Uani 0.5025(18) d A 2
F5H F 0.3713(8) 0.7506(6) 1.1976(7) 0.1182(16) Uani 0.5025(18) d A 2
P1G P 0.18315(13) 0.59275(10) 0.85111(9) 0.0496(4) Uani 1 d . .
F2G F 0.2530(3) 0.6480(2) 0.8404(2) 0.0643(11) Uani 1 d . .
F3G F 0.1901(4) 0.5849(2) 0.7715(2) 0.0662(12) Uani 1 d . .
F1G F 0.1133(3) 0.5376(2) 0.8622(2) 0.0613(11) Uani 1 d . .
F6G F 0.2628(3) 0.5298(2) 0.8569(2) 0.0621(11) Uani 1 d . .
F5G F 0.1759(3) 0.6001(2) 0.9307(2) 0.0609(11) Uani 1 d . .
F4G F 0.1042(3) 0.6557(2) 0.8449(2) 0.0626(11) Uani 1 d . .
C22C C 0.4118(9) 0.9320(6) 0.6408(6) 0.0591(7) Uani 0.4975(18) d A 1
C21C C 0.4503(8) 0.9924(6) 0.6218(6) 0.0592(7) Uani 0.4975(18) d A 1
H21C H 0.4951 1.0045 0.6464 0.071 Uiso 0.4975(18) calc A 1
C20C C 0.4235(8) 1.0351(4) 0.5670(5) 0.0592(7) Uani 0.4975(18) d A 1
C19C C 0.3581(8) 1.0173(5) 0.5311(4) 0.0592(8) Uani 0.4975(18) d A 1
H19C H 0.3397 1.0465 0.4936 0.071 Uiso 0.4975(18) calc A 1
C18C C 0.3195(7) 0.9569(6) 0.5500(5) 0.0592(7) Uani 0.4975(18) d A 1
H18C H 0.2747 0.9448 0.5255 0.071 Uiso 0.4975(18) calc A 1
C17C C 0.3463(8) 0.9143(5) 0.6049(6) 0.0591(7) Uani 0.4975(18) d A 1
N4C N 0.3425(6) 0.8192(5) 0.6874(5) 0.0592(7) Uani 0.4975(18) d A 1
C12C C 0.3082(7) 0.7602(5) 0.7173(4) 0.0594(7) Uani 0.4975(18) d A 1
H12C H 0.33 0.738 0.7571 0.071 Uiso 0.4975(18) calc A 1
C13C C 0.2418(7) 0.7338(4) 0.6890(5) 0.0597(7) Uani 0.4975(18) d A 1
H13C H 0.2183 0.6934 0.7094 0.072 Uiso 0.4975(18) calc A 1
C14C C 0.2098(6) 0.7663(5) 0.6308(5) 0.0597(7) Uani 0.4975(18) d A 1
H14C H 0.1644 0.7482 0.6114 0.072 Uiso 0.4975(18) calc A 1
C15C C 0.2442(7) 0.8253(5) 0.6009(4) 0.0594(8) Uani 0.4975(18) d A 1
H15C H 0.2223 0.8476 0.5611 0.071 Uiso 0.4975(18) calc A 1
C16C C 0.3105(7) 0.8518(4) 0.6292(5) 0.0591(7) Uani 0.4975(18) d A 1
F3I F 0.2244(13) 0.8649(11) 1.1930(10) 0.199(4) Uani 0.4975(18) d A 1
N4D N 0.5447(6) 0.9106(5) 0.7428(5) 0.0619(7) Uani 0.4975(18) d A 1
C12D C 0.5370(5) 0.9595(5) 0.7915(5) 0.0622(7) Uani 0.4975(18) d A 1
H12D H 0.4822 0.9702 0.8186 0.075 Uiso 0.4975(18) calc A 1
C13D C 0.6094(7) 0.9926(5) 0.8007(5) 0.0629(8) Uani 0.4975(18) d A 1
H13D H 0.6041 1.026 0.834 0.075 Uiso 0.4975(18) calc A 1
C14D C 0.6896(6) 0.9768(6) 0.7611(5) 0.0630(8) Uani 0.4975(18) d A 1
H14D H 0.7391 0.9995 0.7673 0.076 Uiso 0.4975(18) calc A 1
C15D C 0.6974(6) 0.9280(6) 0.7124(5) 0.0630(8) Uani 0.4975(18) d A 1
H15D H 0.7522 0.9172 0.6853 0.076 Uiso 0.4975(18) calc A 1
C16D C 0.6249(7) 0.8949(5) 0.7032(5) 0.0625(7) Uani 0.4975(18) d A 1
C22D C 0.5422(6) 0.8169(5) 0.6569(5) 0.0635(7) Uani 0.4975(18) d A 1
C17D C 0.6215(7) 0.8445(5) 0.6562(5) 0.0635(7) Uani 0.4975(18) d A 1
C18D C 0.6956(6) 0.8185(5) 0.6141(5) 0.0645(8) Uani 0.4975(18) d A 1
H18D H 0.7498 0.8374 0.6137 0.077 Uiso 0.4975(18) calc A 1
C19D C 0.6905(6) 0.7649(5) 0.5726(5) 0.0654(7) Uani 0.4975(18) d A 1
H19D H 0.7412 0.7471 0.5439 0.079 Uiso 0.4975(18) calc A 1
C20D C 0.6112(7) 0.7372(5) 0.5733(5) 0.0647(7) Uani 0.4975(18) d A 1
C21D C 0.5370(6) 0.7633(5) 0.6154(5) 0.0638(6) Uani 0.4975(18) d A 1
H21D H 0.4828 0.7444 0.6158 0.077 Uiso 0.4975(18) calc A 1
Br1C Br 0.47009(16) 1.11959(8) 0.54037(9) 0.0774(7) Uani 0.4975(18) d A 1
Br1D Br 0.60972(16) 0.66176(11) 0.51989(10) 0.0806(6) Uani 0.4975(18) d A 1
P1I P 0.3151(9) 0.8175(7) 1.1695(5) 0.199(4) Uani 0.4975(18) d A 1
F6I F 0.2890(16) 0.8188(12) 1.0942(5) 0.199(4) Uani 0.4975(18) d A 1
F5I F 0.4086(11) 0.7733(11) 1.1464(12) 0.199(4) Uani 0.4975(18) d A 1
F2I F 0.3583(16) 0.8877(9) 1.1503(13) 0.199(4) Uani 0.4975(18) d A 1
F1I F 0.2716(14) 0.7469(9) 1.1821(10) 0.199(4) Uani 0.4975(18) d A 1
F4I F 0.3383(14) 0.8117(12) 1.2455(7) 0.199(4) Uani 0.4975(18) d A 1

loop_
_atom_site_aniso_label
_atom_site_aniso_U_11
_atom_site_aniso_U_22
_atom_site_aniso_U_33
_atom_site_aniso_U_23
_atom_site_aniso_U_13
_atom_site_aniso_U_12
Ir1 0.0807(2) 0.03317(15) 0.02914(14) 0.00156(10) 0.00363(13) -0.00498(13)
Br1A 0.1766(13) 0.0534(5) 0.0500(5) -0.0043(4) -0.0200(6) -0.0221(6)
Br1B 0.0991(7) 0.0554(4) 0.0430(4) 0.0059(3) -0.0065(4) -0.0282(4)
N1A 0.057(3) 0.037(3) 0.034(3) 0.000(2) 0.004(2) -0.008(2)
N1B 0.096(5) 0.039(3) 0.032(3) -0.001(2) 0.006(3) -0.011(3)
N2A 0.126(7) 0.050(4) 0.043(4) -0.006(3) 0.010(4) 0.008(4)
N2B 0.071(4) 0.039(3) 0.043(3) 0.008(2) 0.005(3) -0.011(3)
N3A 0.130(7) 0.039(3) 0.052(4) -0.002(3) 0.011(4) 0.006(4)
N3B 0.074(4) 0.041(3) 0.049(3) 0.005(3) 0.012(3) -0.010(3)
N4A 0.080(4) 0.035(3) 0.034(3) 0.004(2) 0.006(3) 0.000(3)
N4B 0.080(5) 0.049(3) 0.038(3) -0.009(2) 0.004(3) -0.013(3)
C1A 0.050(4) 0.035(3) 0.041(3) 0.005(2) -0.001(3) -0.006(3)
C1B 0.137(9) 0.040(4) 0.033(4) -0.005(3) 0.009(4) -0.019(4)
C2A 0.045(4) 0.033(3) 0.042(3) 0.002(2) 0.001(3) -0.002(3)
C2B 0.145(9) 0.037(4) 0.039(4) -0.004(3) 0.010(5) -0.020(5)
C3A 0.036(3) 0.036(3) 0.042(3) 0.000(2) 0.000(3) -0.001(2)
C3B 0.085(6) 0.039(3) 0.038(4) 0.003(3) 0.007(3) -0.015(3)
C4A 0.044(3) 0.037(3) 0.034(3) 0.001(2) -0.002(3) -0.005(3)
C4B 0.066(5) 0.040(3) 0.031(3) 0.001(2) 0.002(3) -0.008(3)
C5A 0.051(4) 0.035(3) 0.036(3) 0.000(2) 0.003(3) -0.007(3)
C5B 0.064(4) 0.036(3) 0.035(3) 0.000(3) 0.000(3) -0.008(3)
C6A 0.049(4) 0.036(3) 0.041(3) 0.001(3) -0.003(3) 0.000(3)
C6B 0.068(5) 0.036(3) 0.042(4) 0.002(3) 0.002(3) -0.015(3)
C7A 0.056(4) 0.042(3) 0.049(4) -0.004(3) -0.004(3) -0.004(3)
C7B 0.094(6) 0.038(3) 0.040(4) 0.001(3) 0.008(4) -0.017(4)
C8A 0.087(6) 0.039(4) 0.052(4) -0.006(3) -0.006(4) -0.007(4)
C8B 0.080(5) 0.038(3) 0.042(4) 0.000(3) 0.006(3) -0.008(3)
C9A 0.095(6) 0.036(3) 0.047(4) -0.008(3) -0.003(4) 0.008(4)
C9B 0.073(5) 0.039(3) 0.037(3) 0.008(3) 0.006(3) -0.019(3)
C10A 0.086(6) 0.043(4) 0.044(4) -0.001(3) 0.013(4) 0.004(4)
C10B 0.063(5) 0.042(3) 0.042(4) 0.003(3) 0.007(3) -0.012(3)
C11A 0.074(5) 0.037(3) 0.038(3) -0.002(3) 0.005(3) -0.006(3)
C11B 0.073(5) 0.041(3) 0.040(4) 0.002(3) 0.008(3) -0.013(3)
C12A 0.073(5) 0.040(3) 0.041(4) 0.006(3) 0.003(3) -0.002(3)
C12B 0.081(6) 0.061(5) 0.045(4) -0.005(3) 0.003(4) -0.017(4)
C13A 0.081(6) 0.049(4) 0.057(5) 0.004(3) 0.004(4) -0.001(4)
C13B 0.094(8) 0.091(7) 0.076(7) -0.014(6) 0.017(6) -0.027(6)
C14A 0.077(6) 0.056(5) 0.073(6) 0.005(4) 0.010(5) 0.005(4)
C14B 0.065(6) 0.104(8) 0.094(8) -0.019(6) 0.006(5) -0.013(6)
C15A 0.090(7) 0.050(4) 0.052(4) 0.000(3) 0.011(4) 0.013(4)
C15B 0.076(6) 0.069(5) 0.063(5) -0.007(4) -0.001(4) -0.004(5)
C16A 0.094(6) 0.033(3) 0.035(3) 0.005(3) 0.004(4) 0.007(4)
C16B 0.072(5) 0.051(4) 0.047(4) -0.012(3) 0.002(4) -0.009(4)
C17A 0.108(7) 0.039(4) 0.031(3) 0.010(3) -0.003(4) 0.007(4)
C17B 0.076(5) 0.034(3) 0.034(3) -0.009(3) -0.005(3) 0.001(3)
C18A 0.122(8) 0.050(4) 0.043(4) -0.004(3) -0.007(5) 0.019(5)
C18B 0.074(5) 0.040(3) 0.042(4) 0.003(3) -0.010(3) 0.000(3)
C19A 0.166(12) 0.045(4) 0.037(4) -0.005(3) -0.005(5) 0.016(6)
C19B 0.093(6) 0.032(3) 0.039(3) 0.003(3) -0.017(4) -0.003(3)
C20A 0.135(9) 0.046(4) 0.034(4) 0.007(3) -0.012(5) -0.004(5)
C20B 0.083(5) 0.039(3) 0.033(3) -0.002(3) -0.005(3) -0.014(3)
C21A 0.115(7) 0.035(3) 0.033(3) 0.000(3) -0.006(4) -0.013(4)
C21B 0.073(5) 0.040(3) 0.027(3) 0.001(2) 0.001(3) -0.007(3)
C22A 0.096(6) 0.036(3) 0.033(3) 0.009(3) 0.005(4) 0.000(4)
C22B 0.083(5) 0.034(3) 0.028(3) -0.003(2) 0.001(3) 0.000(3)
C23A 0.139(10) 0.039(4) 0.054(5) 0.007(4) 0.012(6) 0.016(5)
C23B 0.097(7) 0.048(4) 0.048(4) 0.009(3) 0.013(4) -0.007(4)
C24A 0.137(10) 0.047(4) 0.049(5) 0.008(4) 0.005(5) 0.021(6)
C24B 0.116(8) 0.039(4) 0.058(5) 0.007(3) 0.014(5) -0.001(4)
C25A 0.079(3) 0.076(3) 0.077(3) -0.0036(11) -0.0078(11) -0.0090(11)
C25B 0.159(12) 0.047(5) 0.068(6) 0.014(4) 0.009(6) 0.018(6)
C26A 0.080(3) 0.078(3) 0.078(3) -0.0039(11) -0.0074(11) -0.0089(11)
C26B 0.094(3) 0.093(3) 0.093(3) -0.0042(11) -0.0091(11) -0.0116(11)
C27A 0.085(3) 0.083(3) 0.083(3) -0.0041(11) -0.0072(11) -0.0100(11)
C27B 0.089(3) 0.088(3) 0.087(3) -0.0040(11) -0.0081(11) -0.0109(11)
C28A 0.161(12) 0.053(5) 0.060(5) -0.006(4) 0.025(6) 0.008(6)
C28B 0.110(8) 0.063(5) 0.057(5) 0.021(4) 0.024(5) 0.017(5)
Ir2 0.0625(2) 0.03575(15) 0.03894(16) 0.00509(11) 0.01616(13) 0.00224(12)
N1C 0.0568(13) 0.0367(11) 0.0432(12) 0.0033(11) 0.0055(11) -0.0034(11)
N1D 0.0603(14) 0.0356(11) 0.0419(12) 0.0006(11) 0.0064(11) -0.0055(11)
N2C 0.0651(14) 0.0425(12) 0.0550(13) 0.0093(11) 0.0020(12) -0.0041(12)
N2D 0.0860(16) 0.0589(14) 0.0576(14) -0.0073(12) 0.0104(13) -0.0095(13)
N3C 0.0632(14) 0.0428(12) 0.0567(13) 0.0107(12) 0.0025(12) -0.0046(12)
N3D 0.0892(17) 0.0627(14) 0.0588(14) -0.0079(13) 0.0113(14) -0.0102(14)
C1C 0.0573(14) 0.0376(12) 0.0446(13) 0.0037(11) 0.0054(12) -0.0025(12)
C1D 0.0628(14) 0.0371(12) 0.0433(13) 0.0002(11) 0.0070(12) -0.0052(12)
C2C 0.0581(14) 0.0378(12) 0.0455(13) 0.0047(11) 0.0047(12) -0.0029(11)
C2D 0.0652(14) 0.0387(12) 0.0449(13) -0.0013(11) 0.0074(12) -0.0052(12)
C3C 0.0592(12) 0.0379(11) 0.0457(11) 0.0051(10) 0.0039(10) -0.0034(10)
C3D 0.0672(13) 0.0406(11) 0.0460(11) -0.0026(10) 0.0076(11) -0.0061(10)
C4C 0.0582(13) 0.0369(11) 0.0438(12) 0.0037(11) 0.0045(11) -0.0038(11)
C4D 0.0631(13) 0.0379(11) 0.0437(12) -0.0009(11) 0.0066(11) -0.0063(11)
C5C 0.0577(12) 0.0362(10) 0.0428(11) 0.0023(10) 0.0051(10) -0.0042(10)
C5D 0.0597(12) 0.0359(10) 0.0423(11) 0.0008(9) 0.0059(10) -0.0054(10)
C6C 0.0623(13) 0.0397(11) 0.0489(12) 0.0065(10) 0.0029(11) -0.0035(11)
C6D 0.0743(14) 0.0464(11) 0.0502(12) -0.0055(11) 0.0087(11) -0.0068(11)
C7C 0.0625(14) 0.0399(12) 0.0497(13) 0.0072(12) 0.0023(12) -0.0036(12)
C7D 0.0784(15) 0.0496(13) 0.0528(13) -0.0064(12) 0.0087(13) -0.0063(13)
C8C 0.0635(14) 0.0405(12) 0.0511(13) 0.0077(12) 0.0018(12) -0.0037(12)
C8D 0.0812(16) 0.0525(13) 0.0548(14) -0.0073(12) 0.0092(13) -0.0068(13)
C9C 0.0651(13) 0.0419(11) 0.0527(12) 0.0083(11) 0.0021(11) -0.0038(11)
C9D 0.0825(15) 0.0547(13) 0.0557(13) -0.0078(11) 0.0101(12) -0.0083(12)
C10C 0.0670(14) 0.0425(12) 0.0526(13) 0.0073(12) 0.0028(12) -0.0036(12)
C10D 0.0804(16) 0.0525(13) 0.0541(14) -0.0071(12) 0.0107(13) -0.0087(13)
C11C 0.0660(14) 0.0416(12) 0.0514(13) 0.0065(12) 0.0031(12) -0.0036(12)
C11D 0.0777(15) 0.0494(13) 0.0524(13) -0.0064(12) 0.0102(13) -0.0082(13)
C23C 0.0631(15) 0.0443(12) 0.0593(14) 0.0118(12) 0.0036(13) -0.0049(12)
C23D 0.0918(18) 0.0661(15) 0.0595(15) -0.0100(13) 0.0131(14) -0.0097(14)
C24C 0.0637(16) 0.0456(14) 0.0612(15) 0.0115(13) 0.0040(14) -0.0053(13)
C24D 0.0928(19) 0.0672(16) 0.0599(16) -0.0101(15) 0.0136(16) -0.0103(16)
C25C 0.0647(17) 0.0466(14) 0.0627(16) 0.0117(14) 0.0044(15) -0.0059(14)
C25D 0.093(2) 0.0678(17) 0.0603(17) -0.0104(15) 0.0141(17) -0.0100(17)
C26C 0.0652(17) 0.0469(14) 0.0627(16) 0.0127(14) 0.0047(15) -0.0059(14)
C26D 0.094(2) 0.0684(17) 0.0600(17) -0.0113(15) 0.0143(17) -0.0092(17)
C27C 0.0649(17) 0.0463(14) 0.0616(16) 0.0128(14) 0.0046(15) -0.0056(14)
C27D 0.095(2) 0.0689(17) 0.0601(17) -0.0111(15) 0.0137(17) -0.0080(17)
C28C 0.0639(16) 0.0453(14) 0.0604(15) 0.0123(13) 0.0041(14) -0.0052(13)
C28D 0.094(2) 0.0681(16) 0.0601(16) -0.0107(15) 0.0134(16) -0.0081(16)
Br1E 0.0661(10) 0.0801(11) 0.0661(10) 0.0034(8) 0.0284(8) 0.0070(8)
Br1F 0.1265(16) 0.1358(16) 0.0510(10) 0.0218(10) 0.0012(10) 0.0303(13)
N4E 0.0635(14) 0.0596(13) 0.0488(13) -0.0055(12) 0.0105(12) -0.0009(12)
C12E 0.0636(14) 0.0598(14) 0.0489(13) -0.0055(12) 0.0103(12) -0.0010(13)
C13E 0.0639(15) 0.0603(14) 0.0494(14) -0.0056(13) 0.0099(13) -0.0013(13)
C14E 0.0641(15) 0.0606(14) 0.0497(14) -0.0057(13) 0.0098(13) -0.0012(13)
C15E 0.0641(14) 0.0607(14) 0.0497(14) -0.0057(13) 0.0101(13) -0.0011(13)
C16E 0.0642(13) 0.0606(13) 0.0497(12) -0.0054(11) 0.0110(11) -0.0006(12)
N4F 0.0652(14) 0.0596(13) 0.0552(13) -0.0013(12) 0.0131(12) -0.0047(12)
C12F 0.0655(14) 0.0601(13) 0.0557(13) -0.0012(12) 0.0128(12) -0.0047(12)
C13F 0.0659(15) 0.0606(14) 0.0565(14) -0.0010(13) 0.0125(13) -0.0051(13)
C14F 0.0659(15) 0.0605(14) 0.0565(14) -0.0010(13) 0.0125(13) -0.0051(13)
C15F 0.0657(15) 0.0598(15) 0.0557(15) -0.0013(14) 0.0131(14) -0.0047(14)
C16F 0.0650(14) 0.0591(13) 0.0542(13) -0.0015(12) 0.0133(12) -0.0041(12)
C22E 0.0663(13) 0.0633(12) 0.0531(12) -0.0035(11) 0.0147(11) 0.0011(12)
C21E 0.0664(12) 0.0637(12) 0.0537(12) -0.0032(11) 0.0151(11) 0.0011(11)
C20E 0.0670(13) 0.0648(12) 0.0540(12) -0.0034(11) 0.0156(11) 0.0018(11)
C19E 0.0689(13) 0.0659(12) 0.0543(12) -0.0049(11) 0.0158(11) 0.0028(11)
C18E 0.0677(14) 0.0647(14) 0.0535(13) -0.0050(12) 0.0148(13) 0.0019(13)
C17E 0.0661(13) 0.0631(12) 0.0524(12) -0.0044(11) 0.0138(11) 0.0009(11)
C22F 0.0640(14) 0.0574(13) 0.0496(13) -0.0025(12) 0.0133(12) -0.0019(12)
C17F 0.0643(14) 0.0577(13) 0.0506(13) -0.0022(12) 0.0135(12) -0.0023(12)
C18F 0.0643(15) 0.0575(14) 0.0500(14) -0.0022(13) 0.0136(13) -0.0019(13)
C19F 0.0643(15) 0.0575(14) 0.0497(14) -0.0023(13) 0.0135(13) -0.0017(13)
C20F 0.0642(15) 0.0576(14) 0.0496(14) -0.0024(13) 0.0132(13) -0.0018(13)
C21F 0.0641(14) 0.0575(14) 0.0494(13) -0.0027(12) 0.0131(12) -0.0018(13)
P1H 0.1184(17) 0.1155(17) 0.1200(17) -0.0080(7) -0.0082(7) -0.0160(8)
F6H 0.1184(17) 0.1155(17) 0.1200(17) -0.0080(7) -0.0082(7) -0.0160(8)
F3H 0.1184(17) 0.1155(17) 0.1200(17) -0.0080(7) -0.0082(7) -0.0160(8)
F2H 0.1184(17) 0.1155(17) 0.1200(17) -0.0080(7) -0.0082(7) -0.0160(8)
F4H 0.1184(17) 0.1155(17) 0.1200(17) -0.0080(7) -0.0082(7) -0.0160(8)
F1H 0.1184(17) 0.1155(17) 0.1200(17) -0.0080(7) -0.0082(7) -0.0160(8)
F5H 0.1184(17) 0.1155(17) 0.1200(17) -0.0080(7) -0.0082(7) -0.0160(8)
P1G 0.0523(10) 0.0480(9) 0.0475(10) -0.0055(7) 0.0016(8) -0.0078(8)
F2G 0.066(3) 0.066(3) 0.063(3) -0.004(2) 0.005(2) -0.024(2)
F3G 0.086(3) 0.067(3) 0.046(2) -0.007(2) -0.003(2) -0.011(2)
F1G 0.057(3) 0.053(2) 0.073(3) -0.004(2) -0.002(2) -0.010(2)
F6G 0.057(3) 0.059(3) 0.068(3) -0.009(2) -0.005(2) 0.000(2)
F5G 0.080(3) 0.053(2) 0.048(2) -0.0057(18) 0.004(2) -0.010(2)
F4G 0.061(3) 0.051(2) 0.073(3) -0.003(2) -0.001(2) -0.002(2)
C22C 0.0640(14) 0.0573(13) 0.0496(13) -0.0025(12) 0.0133(12) -0.0019(12)
C21C 0.0640(14) 0.0574(13) 0.0497(13) -0.0023(12) 0.0135(12) -0.0020(13)
C20C 0.0641(15) 0.0574(14) 0.0497(14) -0.0024(13) 0.0133(13) -0.0018(13)
C19C 0.0642(15) 0.0575(14) 0.0496(14) -0.0023(13) 0.0132(13) -0.0018(13)
C18C 0.0641(15) 0.0576(14) 0.0495(14) -0.0026(13) 0.0130(12) -0.0018(13)
C17C 0.0640(14) 0.0578(13) 0.0493(13) -0.0030(12) 0.0128(11) -0.0018(12)
N4C 0.0635(14) 0.0597(13) 0.0488(13) -0.0054(12) 0.0105(12) -0.0009(12)
C12C 0.0637(14) 0.0600(13) 0.0490(13) -0.0054(12) 0.0105(12) -0.0010(12)
C13C 0.0639(14) 0.0605(14) 0.0494(13) -0.0056(12) 0.0099(12) -0.0012(13)
C14C 0.0639(15) 0.0605(14) 0.0494(14) -0.0055(13) 0.0098(13) -0.0013(13)
C15C 0.0637(15) 0.0599(15) 0.0491(14) -0.0052(13) 0.0101(13) -0.0013(14)
C16C 0.0636(14) 0.0592(13) 0.0489(13) -0.0048(12) 0.0109(12) -0.0012(12)
F3I 0.199(4) 0.198(4) 0.199(4) -0.0118(7) -0.0207(8) -0.0262(8)
N4D 0.0652(14) 0.0595(13) 0.0551(13) -0.0012(12) 0.0130(12) -0.0047(12)
C12D 0.0654(14) 0.0599(14) 0.0556(14) -0.0012(12) 0.0127(13) -0.0050(13)
C13D 0.0659(15) 0.0605(14) 0.0565(14) -0.0011(13) 0.0124(13) -0.0052(13)
C14D 0.0660(15) 0.0607(14) 0.0566(14) -0.0010(13) 0.0123(13) -0.0052(13)
C15D 0.0658(15) 0.0608(14) 0.0565(14) -0.0011(13) 0.0125(13) -0.0049(13)
C16D 0.0655(13) 0.0605(13) 0.0553(13) -0.0013(11) 0.0132(12) -0.0039(12)
C22D 0.0662(13) 0.0633(12) 0.0534(12) -0.0031(11) 0.0149(11) 0.0008(12)
C17D 0.0659(13) 0.0629(12) 0.0543(12) -0.0023(11) 0.0147(11) -0.0003(11)
C18D 0.0661(14) 0.0645(14) 0.0548(13) -0.0022(13) 0.0157(13) 0.0008(13)
C19D 0.0665(13) 0.0659(12) 0.0552(12) -0.0024(11) 0.0167(11) 0.0020(11)
C20D 0.0670(13) 0.0648(12) 0.0541(12) -0.0034(11) 0.0157(11) 0.0018(11)
C21D 0.0664(12) 0.0638(12) 0.0534(12) -0.0035(11) 0.0150(11) 0.0013(11)
Br1C 0.1179(17) 0.0441(8) 0.0546(10) 0.0151(7) 0.0292(10) 0.0026(9)
Br1D 0.0915(13) 0.0791(11) 0.0590(10) -0.0134(8) 0.0213(9) 0.0117(10)
P1I 0.199(4) 0.198(4) 0.199(4) -0.0118(7) -0.0207(8) -0.0262(8)
F6I 0.199(4) 0.198(4) 0.199(4) -0.0118(7) -0.0207(8) -0.0262(8)
F5I 0.199(4) 0.198(4) 0.199(4) -0.0118(7) -0.0207(8) -0.0262(8)
F2I 0.199(4) 0.198(4) 0.199(4) -0.0118(7) -0.0207(8) -0.0262(8)
F1I 0.199(4) 0.198(4) 0.199(4) -0.0118(7) -0.0207(8) -0.0262(8)
F4I 0.199(4) 0.198(4) 0.199(4) -0.0118(7) -0.0207(8) -0.0262(8)

loop_
_atom_type_symbol
_atom_type_description
_atom_type_scat_dispersion_real
_atom_type_scat_dispersion_imag
_atom_type_scat_source
C C 0.0181 0.0091 'International Tables Vol C Tables 4.2.6.8 and 6.1.1.4'
H H 0 0 'International Tables Vol C Tables 4.2.6.8 and 6.1.1.4'
Br Br -0.6763 1.2805 'International Tables Vol C Tables 4.2.6.8 and 6.1.1.4'
F F 0.0727 0.0534 'International Tables Vol C Tables 4.2.6.8 and 6.1.1.4'
Ir Ir -4.771 6.5667 'International Tables Vol C Tables 4.2.6.8 and 6.1.1.4'
N N 0.0311 0.018 'International Tables Vol C Tables 4.2.6.8 and 6.1.1.4'
P P 0.2955 0.4335 'International Tables Vol C Tables 4.2.6.8 and 6.1.1.4'

loop_
_exptl_crystal_face_index_h
_exptl_crystal_face_index_k
_exptl_crystal_face_index_l
_exptl_crystal_face_perp_dist
10 1 2 0.0568
-3 11 -1 0.038
-6 -11 -1 0.0498
5 -10 1 0.1
0 0 13 0.0148
-5 10 1 0.0466
0 -1 -13 0.0213

loop_
_geom_angle_atom_site_label_1
_geom_angle_atom_site_label_2
_geom_angle_atom_site_label_3
_geom_angle
N1A Ir1 N1B 76.5(2)
N4A Ir1 N1A 96.1(2)
N4A Ir1 N1B 92.1(3)
N4B Ir1 N1A 89.8(2)
N4B Ir1 N1B 96.2(3)
N4B Ir1 N4A 170.8(2)
C22A Ir1 N1A 172.9(2)
C22A Ir1 N1B 97.3(2)
C22A Ir1 N4A 80.7(3)
C22A Ir1 N4B 94.2(3)
C22B Ir1 N1A 96.4(2)
C22B Ir1 N1B 172.0(2)
C22B Ir1 N4A 92.3(3)
C22B Ir1 N4B 80.0(3)
C22B Ir1 C22A 90.1(3)
C1A N1A Ir1 124.5(4)
C1A N1A C5A 118.1(6)
C5A N1A Ir1 117.4(4)
C1B N1B Ir1 125.2(5)
C1B N1B C5B 118.8(6)
C5B N1B Ir1 115.9(4)
N3A N2A C9A 113.3(9)
N3B N2B C9B 114.2(6)
N2A N3A C23A 113.1(10)
N2B N3B C23B 113.7(6)
C12A N4A Ir1 124.9(5)
C12A N4A C16A 118.8(7)
C16A N4A Ir1 115.8(6)
C12B N4B Ir1 125.0(6)
C12B N4B C16B 118.8(8)
C16B N4B Ir1 116.1(6)
N1A C1A H1A 118.6
N1A C1A C2A 122.7(6)
C2A C1A H1A 118.6
N1B C1B H1B 118.7
N1B C1B C2B 122.5(7)
C2B C1B H1B 118.7
C1A C2A H2A 119.9
C1A C2A C3A 120.1(6)
C3A C2A H2A 119.9
C1B C2B H2B 120.2
C1B C2B C3B 119.7(7)
C3B C2B H2B 120.2
C2A C3A C6A 120.3(6)
C4A C3A C2A 117.3(6)
C4A C3A C6A 122.4(6)
C2B C3B C6B 121.7(6)
C4B C3B C2B 117.0(6)
C4B C3B C6B 121.3(6)
C3A C4A H4A 120.2
C5A C4A C3A 119.5(6)
C5A C4A H4A 120.2
C3B C4B H4B 119.6
C3B C4B C5B 120.8(6)
C5B C4B H4B 119.6
N1A C5A C4A 122.1(6)
N1A C5A C5B 114.3(6)
C4A C5A C5B 123.6(6)
N1B C5B C4B 121.0(6)
N1B C5B C5A 115.9(6)
C4B C5B C5A 123.1(6)
C7A C6A C3A 119.2(6)
C7A C6A C11A 119.8(6)
C11A C6A C3A 121.0(6)
C7B C6B C3B 120.5(6)
C11B C6B C3B 120.3(6)
C11B C6B C7B 119.1(6)
C6A C7A H7A 119.8
C6A C7A C8A 120.4(7)
C8A C7A H7A 119.8
C6B C7B H7B 119.6
C8B C7B C6B 120.8(7)
C8B C7B H7B 119.6
C7A C8A H8A 120.2
C9A C8A C7A 119.6(8)
C9A C8A H8A 120.2
C7B C8B H8B 120.2
C7B C8B C9B 119.5(7)
C9B C8B H8B 120.2
C8A C9A N2A 113.7(8)
C8A C9A C10A 120.9(7)
C10A C9A N2A 125.5(8)
C8B C9B N2B 124.6(7)
C8B C9B C10B 119.7(6)
C10B C9B N2B 115.6(6)
C9A C10A H10A 120.6
C11A C10A C9A 118.9(7)
C11A C10A H10A 120.6
C9B C10B H10B 120.2
C11B C10B C9B 119.7(7)
C11B C10B H10B 120.2
C6A C11A H11A 119.8
C10A C11A C6A 120.3(7)
C10A C11A H11A 119.8
C6B C11B H11B 119.4
C10B C11B C6B 121.1(7)
C10B C11B H11B 119.4
N4A C12A H12A 119
N4A C12A C13A 122.1(7)
C13A C12A H12A 119
N4B C12B H12B 118.7
N4B C12B C13B 122.7(9)
C13B C12B H12B 118.7
C12A C13A H13A 120.4
C12A C13A C14A 119.2(10)
C14A C13A H13A 120.4
C12B C13B H13B 120.4
C12B C13B C14B 119.2(10)
C14B C13B H13B 120.4
C13A C14A H14A 120
C15A C14A C13A 120.0(10)
C15A C14A H14A 120
C13B C14B H14B 120.7
C15B C14B C13B 118.6(11)
C15B C14B H14B 120.7
C14A C15A H15A 120
C14A C15A C16A 120.0(8)
C16A C15A H15A 120
C14B C15B H15B 119.7
C16B C15B C14B 120.6(10)
C16B C15B H15B 119.7
N4A C16A C15A 120.0(8)
N4A C16A C17A 113.3(8)
C15A C16A C17A 126.7(7)
N4B C16B C15B 120.1(8)
N4B C16B C17B 113.5(7)
C15B C16B C17B 126.5(8)
C18A C17A C16A 123.2(9)
C18A C17A C22A 120.1(9)
C22A C17A C16A 116.6(7)
C18B C17B C16B 123.3(8)
C22B C17B C16B 115.8(6)
C22B C17B C18B 120.9(8)
C17A C18A H18A 119.5
C19A C18A C17A 121.1(11)
C19A C18A H18A 119.5
C17B C18B H18B 119.5
C19B C18B C17B 120.9(8)
C19B C18B H18B 119.5
C18A C19A H19A 120.8
C18A C19A C20A 118.3(8)
C20A C19A H19A 120.8
C18B C19B H19B 121
C18B C19B C20B 118.0(6)
C20B C19B H19B 121
C19A C20A Br1A 119.6(7)
C21A C20A Br1A 118.0(9)
C21A C20A C19A 122.4(10)
C19B C20B Br1B 119.3(5)
C21B C20B Br1B 118.2(6)
C21B C20B C19B 122.6(7)
C20A C21A H21A 120.3
C22A C21A C20A 119.4(10)
C22A C21A H21A 120.3
C20B C21B H21B 120.6
C20B C21B C22B 118.8(7)
C22B C21B H21B 120.6
C17A C22A Ir1 113.0(6)
C21A C22A Ir1 128.1(7)
C21A C22A C17A 118.7(7)
C17B C22B Ir1 114.5(6)
C17B C22B C21B 118.9(6)
C21B C22B Ir1 126.3(6)
C24A C23A N3A 121.3(10)
C28A C23A N3A 116.4(12)
C28A C23A C24A 122.2(10)
C24B C23B N3B 115.8(7)
C24B C23B C28B 120.8(8)
C28B C23B N3B 123.3(8)
C23A C24A H24A 121.1
C23A C24A C25A 117.8(10)
C25A C24A H24A 121.1
C23B C24B H24B 119.6
C23B C24B C25B 120.8(9)
C25B C24B H24B 119.6
C24A C25A H25A 120.3
C26A C25A C24A 119.4(11)
C26A C25A H25A 120.3
C24B C25B H25B 121.2
C26B C25B C24B 117.7(10)
C26B C25B H25B 121.2
C25A C26A H26A 119.4
C27A C26A C25A 121.1(11)
C27A C26A H26A 119.4
C25B C26B H26B 119.4
C25B C26B C27B 121.3(12)
C27B C26B H26B 119.4
C26A C27A H27A 118.2
C26A C27A C28A 123.7(12)
C28A C27A H27A 118.2
C26B C27B H27B 120.3
C28B C27B C26B 119.3(11)
C28B C27B H27B 120.3
C23A C28A C27A 115.7(13)
C23A C28A H28A 122.1
C27A C28A H28A 122.1
C23B C28B H28B 120
C27B C28B C23B 119.9(9)
C27B C28B H28B 120
N1C Ir2 N4E 87.5(3)
N1C Ir2 N4D 90.6(3)
N1D Ir2 N1C 76.6(2)
N1D Ir2 N4E 93.6(3)
N1D Ir2 N4D 90.3(3)
N4F Ir2 N1C 100.0(3)
N4F Ir2 N1D 91.4(4)
N4F Ir2 N4E 171.8(4)
N4F Ir2 C22E 99.6(4)
N4F Ir2 C22F 82.2(4)
N4F Ir2 C22C 83.4(5)
N4F Ir2 N4C 166.8(4)
N4F Ir2 N4D 9.4(4)
N4F Ir2 C22D 75.8(4)
C22E Ir2 N1C 99.5(4)
C22E Ir2 N1D 168.8(3)
C22E Ir2 N4E 75.7(4)
C22E Ir2 C22F 85.3(5)
C22E Ir2 N4D 100.2(4)
C22E Ir2 C22D 24.6(4)
C22F Ir2 N1C 174.3(4)
C22F Ir2 N1D 98.1(4)
C22F Ir2 N4E 90.6(4)
C22F Ir2 N4D 91.6(5)
C22F Ir2 C22D 88.2(5)
C22C Ir2 N1C 175.1(4)
C22C Ir2 N1D 99.8(5)
C22C Ir2 N4E 89.3(4)
C22C Ir2 C22E 83.3(5)
C22C Ir2 C22F 2.2(7)
C22C Ir2 N4D 92.8(5)
C22C Ir2 C22D 86.8(6)
N4C Ir2 N1C 92.8(3)
N4C Ir2 N1D 94.8(4)
N4C Ir2 N4E 5.2(5)
N4C Ir2 C22E 74.8(4)
N4C Ir2 C22F 85.4(5)
N4C Ir2 C22C 84.1(5)
N4C Ir2 N4D 174.4(4)
N4C Ir2 C22D 99.4(4)
N4D Ir2 N4E 175.2(4)
C22D Ir2 N1C 97.5(4)
C22D Ir2 N1D 164.9(4)
C22D Ir2 N4E 100.1(4)
C22D Ir2 N4D 75.7(4)
C1C N1C Ir2 125.2(5)
C1C N1C C5C 118.2(6)
C5C N1C Ir2 115.1(4)
C1D N1D Ir2 125.3(5)
C1D N1D C5D 117.6(6)
C5D N1D Ir2 116.7(4)
N3C N2C C9C 113.1(6)
N3D N2D C9D 111.5(7)
N2C N3C C23C 114.0(7)
N2D N3D C23D 109.3(7)
N1C C1C H1C 118.8
N1C C1C C2C 122.4(6)
C2C C1C H1C 118.8
N1D C1D H1D 118.7
N1D C1D C2D 122.5(6)
C2D C1D H1D 118.7
C1C C2C H2C 119.8
C1C C2C C3C 120.3(6)
C3C C2C H2C 119.8
C1D C2D H2D 119.8
C1D C2D C3D 120.4(7)
C3D C2D H2D 119.8
C2C C3C C4C 116.8(6)
C2C C3C C6C 122.2(6)
C4C C3C C6C 120.8(6)
C2D C3D C6D 121.3(6)
C4D C3D C2D 116.7(6)
C4D C3D C6D 122.0(7)
C3C C4C H4C 119.7
C5C C4C C3C 120.6(6)
C5C C4C H4C 119.7
C3D C4D H4D 119.8
C3D C4D C5D 120.3(6)
C5D C4D H4D 119.8
N1C C5C C4C 121.6(6)
N1C C5C C5D 115.6(6)
C4C C5C C5D 122.8(6)
N1D C5D C4D 122.4(6)
N1D C5D C5C 114.2(6)
C4D C5D C5C 123.4(6)
C7C C6C C3C 120.6(7)
C7C C6C C11C 118.3(6)
C11C C6C C3C 121.1(6)
C7D C6D C3D 119.2(7)
C11D C6D C3D 121.6(7)
C11D C6D C7D 119.1(7)
C6C C7C H7C 119.8
C8C C7C C6C 120.4(7)
C8C C7C H7C 119.8
C6D C7D H7D 119.6
C8D C7D C6D 120.7(7)
C8D C7D H7D 119.6
C7C C8C H8C 119.6
C9C C8C C7C 120.9(7)
C9C C8C H8C 119.6
C7D C8D H8D 120.3
C9D C8D C7D 119.4(8)
C9D C8D H8D 120.3
C8C C9C N2C 125.1(7)
C8C C9C C10C 119.5(7)
C10C C9C N2C 115.4(7)
C8D C9D N2D 113.5(7)
C8D C9D C10D 120.5(8)
C10D C9D N2D 126.0(7)
C9C C10C H10C 119.9
C11C C10C C9C 120.2(7)
C11C C10C H10C 119.9
C9D C10D H10D 119.8
C11D C10D C9D 120.4(8)
C11D C10D H10D 119.8
C6C C11C H11C 119.6
C10C C11C C6C 120.8(7)
C10C C11C H11C 119.6
C6D C11D C10D 120.0(7)
C6D C11D H11D 120
C10D C11D H11D 120
C24C C23C N3C 114.6(7)
C24C C23C C28C 121.1(7)
C28C C23C N3C 124.3(7)
C24D C23D N3D 128.8(9)
C24D C23D C28D 119.0(9)
C28D C23D N3D 112.2(8)
C23C C24C H24C 120.1
C23C C24C C25C 119.8(8)
C25C C24C H24C 120.1
C23D C24D H24D 119
C23D C24D C25D 122.0(9)
C25D C24D H24D 119
C24C C25C H25C 120.3
C26C C25C C24C 119.4(8)
C26C C25C H25C 120.3
C24D C25D H25D 120.3
C26D C25D C24D 119.4(9)
C26D C25D H25D 120.3
C25C C26C H26C 119.9
C27C C26C C25C 120.3(7)
C27C C26C H26C 119.9
C25D C26D H26D 121
C25D C26D C27D 118.1(9)
C27D C26D H26D 121
C26C C27C H27C 119.3
C26C C27C C28C 121.4(8)
C28C C27C H27C 119.3
C26D C27D H27D 118.8
C28D C27D C26D 122.5(10)
C28D C27D H27D 118.8
C23C C28C H28C 121
C27C C28C C23C 118.1(8)
C27C C28C H28C 121
C23D C28D H28D 120.5
C27D C28D C23D 118.9(9)
C27D C28D H28D 120.5
C12E N4E Ir2 123.8(5)
C12E N4E C16E 120
C16E N4E Ir2 116.1(5)
N4E C12E H12E 120
C13E C12E N4E 120
C13E C12E H12E 120
C12E C13E H13E 120
C12E C13E C14E 120
C14E C13E H13E 120
C13E C14E H14E 120
C15E C14E C13E 120
C15E C14E H14E 120
C14E C15E H15E 120
C14E C15E C16E 120
C16E C15E H15E 120
N4E C16E C17E 113.1(8)
C15E C16E N4E 120
C15E C16E C17E 126.9(7)
C12F N4F Ir2 123.8(5)
C12F N4F C16F 120
C16F N4F Ir2 116.1(5)
N4F C12F H12F 120
N4F C12F C13F 120
C13F C12F H12F 120
C12F C13F H13F 120
C12F C13F C14F 120
C14F C13F H13F 120
C13F C14F H14F 120
C15F C14F C13F 120
C15F C14F H14F 120
C14F C15F H15F 120
C14F C15F C16F 120
C16F C15F H15F 120
N4F C16F C17F 116.1(8)
C15F C16F N4F 120
C15F C16F C17F 123.9(8)
C21E C22E Ir2 121.7(5)
C21E C22E C17E 120
C17E C22E Ir2 118.0(5)
C22E C21E H21E 120
C20E C21E C22E 120
C20E C21E H21E 120
C21E C20E Br1E 120.8(6)
C19E C20E Br1E 119.2(6)
C19E C20E C21E 120
C20E C19E H19E 120
C20E C19E C18E 120
C18E C19E H19E 120
C19E C18E H18E 120
C19E C18E C17E 120
C17E C18E H18E 120
C22E C17E C16E 117.0(8)
C18E C17E C16E 122.9(8)
C18E C17E C22E 120
C17F C22F Ir2 112.2(6)
C17F C22F C21F 120
C21F C22F Ir2 127.7(6)
C22F C17F C16F 113.3(8)
C22F C17F C18F 120
C18F C17F C16F 126.7(8)
C17F C18F H18F 120
C19F C18F C17F 120
C19F C18F H18F 120
C18F C19F H19F 120
C20F C19F C18F 120
C20F C19F H19F 120
C19F C20F Br1F 116.0(6)
C19F C20F C21F 120
C21F C20F Br1F 124.0(6)
C22F C21F H21F 120
C20F C21F C22F 120
C20F C21F H21F 120
F6H P1H F4H 174.5(8)
F6H P1H F5H 90.8(7)
F3H P1H F6H 92.9(7)
F3H P1H F2H 96.8(8)
F3H P1H F4H 88.7(7)
F3H P1H F1H 92.9(9)
F3H P1H F5H 175.1(8)
F2H P1H F6H 95.2(7)
F2H P1H F4H 89.8(7)
F2H P1H F1H 169.2(9)
F2H P1H F5H 85.9(7)
F1H P1H F6H 89.0(7)
F1H P1H F4H 85.7(7)
F1H P1H F5H 84.2(9)
F5H P1H F4H 87.2(6)
F2G P1G F3G 90.7(3)
F2G P1G F6G 90.2(3)
F3G P1G F6G 89.9(3)
F1G P1G F2G 179.7(3)
F1G P1G F3G 89.6(3)
F1G P1G F6G 89.8(3)
F1G P1G F5G 90.0(3)
F5G P1G F2G 89.7(3)
F5G P1G F3G 179.6(3)
F5G P1G F6G 90.0(3)
F4G P1G F2G 89.5(3)
F4G P1G F3G 89.8(3)
F4G P1G F1G 90.5(3)
F4G P1G F6G 179.5(3)
F4G P1G F5G 90.3(3)
C21C C22C Ir2 128.8(7)
C21C C22C C17C 120
C17C C22C Ir2 111.2(6)
C22C C21C H21C 120
C20C C21C C22C 120
C20C C21C H21C 120
C21C C20C C19C 120
C21C C20C Br1C 122.2(6)
C19C C20C Br1C 117.7(7)
C20C C19C H19C 120
C18C C19C C20C 120
C18C C19C H19C 120
C19C C18C H18C 120
C19C C18C C17C 120
C17C C18C H18C 120
C22C C17C C16C 115.3(9)
C18C C17C C22C 120
C18C C17C C16C 124.7(9)
C12C N4C Ir2 126.2(5)
C12C N4C C16C 120
C16C N4C Ir2 113.8(5)
N4C C12C H12C 120
C13C C12C N4C 120
C13C C12C H12C 120
C12C C13C H13C 120
C12C C13C C14C 120
C14C C13C H13C 120
C13C C14C H14C 120
C13C C14C C15C 120
C15C C14C H14C 120
C14C C15C H15C 120
C16C C15C C14C 120
C16C C15C H15C 120
N4C C16C C17C 115.6(8)
C15C C16C C17C 124.3(8)
C15C C16C N4C 120
C12D N4D Ir2 123.3(5)
C12D N4D C16D 120
C16D N4D Ir2 116.5(5)
N4D C12D H12D 120
C13D C12D N4D 120
C13D C12D H12D 120
C12D C13D H13D 120
C12D C13D C14D 120
C14D C13D H13D 120
C13D C14D H14D 120
C15D C14D C13D 120
C15D C14D H14D 120
C14D C15D H15D 120
C16D C15D C14D 120
C16D C15D H15D 120
N4D C16D C17D 112.8(8)
C15D C16D N4D 120
C15D C16D C17D 127.2(8)
C17D C22D Ir2 116.7(5)
C17D C22D C21D 120
C21D C22D Ir2 123.2(5)
C22D C17D C16D 117.5(8)
C18D C17D C16D 122.3(8)
C18D C17D C22D 120
C17D C18D H18D 120
C19D C18D C17D 120
C19D C18D H18D 120
C18D C19D H19D 120
C18D C19D C20D 120
C20D C19D H19D 120
C19D C20D Br1D 118.2(6)
C21D C20D C19D 120
C21D C20D Br1D 121.7(6)
C22D C21D H21D 120
C20D C21D C22D 120
C20D C21D H21D 120
F3I P1I F6I 91.6(9)
F3I P1I F5I 177.0(12)
F3I P1I F2I 88.1(13)
F5I P1I F6I 89.5(13)
F2I P1I F6I 89.2(9)
F2I P1I F5I 89.2(9)
F1I P1I F3I 93.1(10)
F1I P1I F6I 86.0(9)
F1I P1I F5I 89.8(9)
F1I P1I F2I 175.1(11)
F1I P1I F4I 90.4(8)
F4I P1I F3I 88.5(9)
F4I P1I F6I 176.4(11)
F4I P1I F5I 90.6(9)
F4I P1I F2I 94.4(12)

loop_
_geom_bond_atom_site_label_1
_geom_bond_atom_site_label_2
_geom_bond_distance
Ir1 N1A 2.119(5)
Ir1 N1B 2.138(6)
Ir1 N4A 2.052(7)
Ir1 N4B 2.040(7)
Ir1 C22A 2.032(7)
Ir1 C22B 2.019(6)
Br1A C20A 1.914(11)
Br1B C20B 1.903(8)
N1A C1A 1.349(8)
N1A C5A 1.355(8)
N1B C1B 1.342(9)
N1B C5B 1.352(9)
N2A N3A 1.245(12)
N2A C9A 1.419(10)
N2B N3B 1.246(9)
N2B C9B 1.427(8)
N3A C23A 1.469(12)
N3B C23B 1.438(10)
N4A C12A 1.355(11)
N4A C16A 1.367(9)
N4B C12B 1.350(11)
N4B C16B 1.364(10)
C1A H1A 0.95
C1A C2A 1.359(9)
C1B H1B 0.95
C1B C2B 1.378(10)
C2A H2A 0.95
C2A C3A 1.401(9)
C2B H2B 0.95
C2B C3B 1.406(10)
C3A C4A 1.397(9)
C3A C6A 1.468(9)
C3B C4B 1.382(10)
C3B C6B 1.488(9)
C4A H4A 0.95
C4A C5A 1.382(9)
C4B H4B 0.95
C4B C5B 1.391(9)
C5A C5B 1.487(9)
C6A C7A 1.385(10)
C6A C11A 1.403(10)
C6B C7B 1.410(10)
C6B C11B 1.379(10)
C7A H7A 0.95
C7A C8A 1.387(10)
C7B H7B 0.95
C7B C8B 1.372(10)
C8A H8A 0.95
C8A C9A 1.382(12)
C8B H8B 0.95
C8B C9B 1.404(10)
C9A C10A 1.406(12)
C9B C10B 1.406(10)
C10A H10A 0.95
C10A C11A 1.384(10)
C10B H10B 0.95
C10B C11B 1.377(10)
C11A H11A 0.95
C11B H11B 0.95
C12A H12A 0.95
C12A C13A 1.358(13)
C12B H12B 0.95
C12B C13B 1.356(15)
C13A H13A 0.95
C13A C14A 1.372(12)
C13B H13B 0.95
C13B C14B 1.381(16)
C14A H14A 0.95
C14A C15A 1.357(14)
C14B H14B 0.95
C14B C15B 1.379(15)
C15A H15A 0.95
C15A C16A 1.387(13)
C15B H15B 0.95
C15B C16B 1.375(13)
C16A C17A 1.467(13)
C16B C17B 1.461(12)
C17A C18A 1.393(11)
C17A C22A 1.414(13)
C17B C18B 1.406(9)
C17B C22B 1.387(11)
C18A H18A 0.95
C18A C19A 1.349(16)
C18B H18B 0.95
C18B C19B 1.365(12)
C19A H19A 0.95
C19A C20A 1.394(16)
C19B H19B 0.95
C19B C20B 1.402(12)
C20A C21A 1.381(11)
C20B C21B 1.387(9)
C21A H21A 0.95
C21A C22A 1.372(12)
C21B H21B 0.95
C21B C22B 1.407(11)
C23A C24A 1.396(17)
C23A C28A 1.350(17)
C23B C24B 1.367(13)
C23B C28B 1.395(12)
C24A H24A 0.95
C24A C25A 1.429(14)
C24B H24B 0.95
C24B C25B 1.411(13)
C25A H25A 0.95
C25A C26A 1.345(14)
C25B H25B 0.95
C25B C26B 1.391(16)
C26A H26A 0.95
C26A C27A 1.293(15)
C26B H26B 0.95
C26B C27B 1.410(16)
C27A H27A 0.95
C27A C28A 1.434(15)
C27B H27B 0.95
C27B C28B 1.369(14)
C28A H28A 0.95
C28B H28B 0.95
Ir2 N1C 2.147(5)
Ir2 N1D 2.126(6)
Ir2 N4E 2.176(8)
Ir2 N4F 1.902(8)
Ir2 C22E 2.059(7)
Ir2 C22F 2.068(7)
Ir2 C22C 2.000(7)
Ir2 N4C 1.913(8)
Ir2 N4D 2.154(8)
Ir2 C22D 2.070(6)
N1C C1C 1.336(9)
N1C C5C 1.363(9)
N1D C1D 1.332(9)
N1D C5D 1.363(9)
N2C N3C 1.240(9)
N2C C9C 1.429(9)
N2D N3D 1.206(10)
N2D C9D 1.446(11)
N3C C23C 1.437(9)
N3D C23D 1.495(11)
C1C H1C 0.95
C1C C2C 1.384(9)
C1D H1D 0.95
C1D C2D 1.383(10)
C2C H2C 0.95
C2C C3C 1.390(10)
C2D H2D 0.95
C2D C3D 1.405(10)
C3C C4C 1.391(10)
C3C C6C 1.477(9)
C3D C4D 1.377(10)
C3D C6D 1.487(10)
C4C H4C 0.95
C4C C5C 1.382(9)
C4D H4D 0.95
C4D C5D 1.386(10)
C5C C5D 1.482(9)
C6C C7C 1.391(10)
C6C C11C 1.400(11)
C6D C7D 1.406(11)
C6D C11D 1.379(11)
C7C H7C 0.95
C7C C8C 1.384(10)
C7D H7D 0.95
C7D C8D 1.388(11)
C8C H8C 0.95
C8C C9C 1.370(11)
C8D H8D 0.95
C8D C9D 1.368(12)
C9C C10C 1.389(11)
C9D C10D 1.391(12)
C10C H10C 0.95
C10C C11C 1.377(10)
C10D H10D 0.95
C10D C11D 1.385(11)
C11C H11C 0.95
C11D H11D 0.95
C23C C24C 1.369(12)
C23C C28C 1.394(12)
C23D C24D 1.360(13)
C23D C28D 1.378(14)
C24C H24C 0.95
C24C C25C 1.387(10)
C24D H24D 0.95
C24D C25D 1.382(12)
C25C H25C 0.95
C25C C26C 1.387(12)
C25D H25D 0.95
C25D C26D 1.374(14)
C26C H26C 0.95
C26C C27C 1.358(12)
C26D H26D 0.95
C26D C27D 1.375(13)
C27C H27C 0.95
C27C C28C 1.382(10)
C27D H27D 0.95
C27D C28D 1.371(13)
C28C H28C 0.95
C28D H28D 0.95
Br1E C20E 1.874(6)
Br1F C20F 1.900(9)
N4E C12E 1.39
N4E C16E 1.39
C12E H12E 0.95
C12E C13E 1.39
C13E H13E 0.95
C13E C14E 1.39
C14E H14E 0.95
C14E C15E 1.39
C15E H15E 0.95
C15E C16E 1.39
C16E C17E 1.423(9)
N4F C12F 1.39
N4F C16F 1.39
C12F H12F 0.95
C12F C13F 1.39
C13F H13F 0.95
C13F C14F 1.39
C14F H14F 0.95
C14F C15F 1.39
C15F H15F 0.95
C15F C16F 1.39
C16F C17F 1.452(11)
C22E C21E 1.39
C22E C17E 1.39
C21E H21E 0.95
C21E C20E 1.39
C20E C19E 1.39
C19E H19E 0.95
C19E C18E 1.39
C18E H18E 0.95
C18E C17E 1.39
C22F C17F 1.39
C22F C21F 1.39
C17F C18F 1.39
C18F H18F 0.95
C18F C19F 1.39
C19F H19F 0.95
C19F C20F 1.39
C20F C21F 1.39
C21F H21F 0.95
P1H F6H 1.604(7)
P1H F3H 1.545(14)
P1H F2H 1.599(7)
P1H F4H 1.631(7)
P1H F1H 1.604(9)
P1H F5H 1.617(7)
P1G F2G 1.600(5)
P1G F3G 1.603(5)
P1G F1G 1.598(5)
P1G F6G 1.603(5)
P1G F5G 1.600(5)
P1G F4G 1.597(5)
C22C C21C 1.39
C22C C17C 1.39
C21C H21C 0.95
C21C C20C 1.39
C20C C19C 1.39
C20C Br1C 1.890(7)
C19C H19C 0.95
C19C C18C 1.39
C18C H18C 0.95
C18C C17C 1.39
C17C C16C 1.426(9)
N4C C12C 1.39
N4C C16C 1.39
C12C H12C 0.95
C12C C13C 1.39
C13C H13C 0.95
C13C C14C 1.39
C14C H14C 0.95
C14C C15C 1.39
C15C H15C 0.95
C15C C16C 1.39
F3I P1I 1.594(7)
N4D C12D 1.39
N4D C16D 1.39
C12D H12D 0.95
C12D C13D 1.39
C13D H13D 0.95
C13D C14D 1.39
C14D H14D 0.95
C14D C15D 1.39
C15D H15D 0.95
C15D C16D 1.39
C16D C17D 1.411(10)
C22D C17D 1.39
C22D C21D 1.39
C17D C18D 1.39
C18D H18D 0.95
C18D C19D 1.39
C19D H19D 0.95
C19D C20D 1.39
C20D C21D 1.39
C20D Br1D 1.873(6)
C21D H21D 0.95
P1I F6I 1.602(7)
P1I F5I 1.596(7)
P1I F2I 1.594(7)
P1I F1I 1.592(7)
P1I F4I 1.593(7)

loop_
_geom_torsion_atom_site_label_1
_geom_torsion_atom_site_label_2
_geom_torsion_atom_site_label_3
_geom_torsion_atom_site_label_4
_geom_torsion
Ir1 N1A C1A C2A 178.8(5)
Ir1 N1A C5A C4A -179.6(5)
Ir1 N1A C5A C5B 0.7(8)
Ir1 N1B C1B C2B -178.0(9)
Ir1 N1B C5B C4B 178.6(6)
Ir1 N1B C5B C5A 0.0(9)
Ir1 N4A C12A C13A 170.8(5)
Ir1 N4A C16A C15A -171.2(5)
Ir1 N4A C16A C17A 8.2(7)
Ir1 N4B C12B C13B 177.6(7)
Ir1 N4B C16B C15B -177.7(6)
Ir1 N4B C16B C17B 1.7(8)
Br1A C20A C21A C22A -179.0(5)
Br1B C20B C21B C22B -178.7(5)
N1A Ir1 N1B C1B 178.8(9)
N1A Ir1 N1B C5B 0.3(6)
N1A Ir1 N4A C12A 9.0(5)
N1A Ir1 N4A C16A -179.5(4)
N1A Ir1 N4B C12B 85.5(6)
N1A Ir1 N4B C16B -96.5(5)
N1A Ir1 C22A C17A 66(3)
N1A Ir1 C22A C21A -110(2)
N1A Ir1 C22B C17B 86.8(5)
N1A Ir1 C22B C21B -87.7(6)
N1A C1A C2A C3A 0.6(11)
N1A C5A C5B N1B -0.5(10)
N1A C5A C5B C4B -179.1(7)
N1B Ir1 N1A C1A 179.0(6)
N1B Ir1 N1A C5A -0.6(5)
N1B Ir1 N4A C12A 85.6(5)
N1B Ir1 N4A C16A -102.9(5)
N1B Ir1 N4B C12B 9.1(6)
N1B Ir1 N4B C16B -172.8(5)
N1B Ir1 C22A C17A 93.1(5)
N1B Ir1 C22A C21A -82.7(6)
N1B Ir1 C22B C17B 60(2)
N1B Ir1 C22B C21B -114(2)
N1B C1B C2B C3B 0.7(18)
N2A N3A C23A C24A 16.5(11)
N2A N3A C23A C28A -166.3(8)
N2A C9A C10A C11A 179.2(8)
N2B N3B C23B C24B 165.2(8)
N2B N3B C23B C28B -11.7(14)
N2B C9B C10B C11B -175.2(7)
N3A N2A C9A C8A -157.7(8)
N3A N2A C9A C10A 22.5(12)
N3A C23A C24A C25A 175.6(7)
N3A C23A C28A C27A -176.9(8)
N3B N2B C9B C8B -6.2(12)
N3B N2B C9B C10B 171.6(7)
N3B C23B C24B C25B -173.7(10)
N3B C23B C28B C27B 176.6(10)
N4A Ir1 N1A C1A -90.3(6)
N4A Ir1 N1A C5A 90.1(5)
N4A Ir1 N1B C1B 83.0(9)
N4A Ir1 N1B C5B -95.5(6)
N4A Ir1 N4B C12B -144.7(13)
N4A Ir1 N4B C16B 33.3(17)
N4A Ir1 C22A C17A 2.1(5)
N4A Ir1 C22A C21A -173.6(6)
N4A Ir1 C22B C17B -176.8(5)
N4A Ir1 C22B C21B 8.7(6)
N4A C12A C13A C14A -0.3(11)
N4A C16A C17A C18A 172.4(7)
N4A C16A C17A C22A -6.5(8)
N4B Ir1 N1A C1A 82.6(6)
N4B Ir1 N1A C5A -97.0(5)
N4B Ir1 N1B C1B -92.9(9)
N4B Ir1 N1B C5B 88.5(6)
N4B Ir1 N4A C12A -120.4(14)
N4B Ir1 N4A C16A 51.1(16)
N4B Ir1 C22A C17A -170.1(5)
N4B Ir1 C22A C21A 14.1(6)
N4B Ir1 C22B C17B -1.9(5)
N4B Ir1 C22B C21B -176.3(6)
N4B C12B C13B C14B 0.1(15)
N4B C16B C17B C18B 177.5(6)
N4B C16B C17B C22B -3.3(9)
C1A N1A C5A C4A 0.8(10)
C1A N1A C5A C5B -178.9(6)
C1A C2A C3A C4A 1.1(10)
C1A C2A C3A C6A -179.9(6)
C1B N1B C5B C4B 0.0(13)
C1B N1B C5B C5A -178.6(8)
C1B C2B C3B C4B -2.3(16)
C1B C2B C3B C6B 176.4(10)
C2A C3A C4A C5A -1.9(10)
C2A C3A C6A C7A 34.9(10)
C2A C3A C6A C11A -142.4(7)
C2B C3B C4B C5B 2.8(13)
C2B C3B C6B C7B -25.8(13)
C2B C3B C6B C11B 158.4(9)
C3A C4A C5A N1A 1.0(11)
C3A C4A C5A C5B -179.4(7)
C3A C6A C7A C8A -177.0(7)
C3A C6A C11A C10A 175.0(7)
C3B C4B C5B N1B -1.8(13)
C3B C4B C5B C5A 176.7(8)
C3B C6B C7B C8B -174.6(8)
C3B C6B C11B C10B 175.2(8)
C4A C3A C6A C7A -146.1(7)
C4A C3A C6A C11A 36.5(10)
C4A C5A C5B N1B 179.9(7)
C4A C5A C5B C4B 1.3(12)
C4B C3B C6B C7B 152.9(8)
C4B C3B C6B C11B -23.0(13)
C5A N1A C1A C2A -1.6(11)
C5B N1B C1B C2B 0.5(16)
C6A C3A C4A C5A 179.1(6)
C6A C7A C8A C9A 1.4(12)
C6B C3B C4B C5B -175.9(8)
C6B C7B C8B C9B 0.2(13)
C7A C6A C11A C10A -2.3(11)
C7A C8A C9A N2A 178.9(8)
C7A C8A C9A C10A -1.3(13)
C7B C6B C11B C10B -0.7(12)
C7B C8B C9B N2B 175.5(8)
C7B C8B C9B C10B -2.3(13)
C8A C9A C10A C11A -0.6(13)
C8B C9B C10B C11B 2.8(12)
C9A N2A N3A C23A -175.4(7)
C9A C10A C11A C6A 2.4(12)
C9B N2B N3B C23B -176.2(7)
C9B C10B C11B C6B -1.3(12)
C11A C6A C7A C8A 0.4(11)
C11B C6B C7B C8B 1.3(13)
C12A N4A C16A C15A 0.9(9)
C12A N4A C16A C17A -179.7(6)
C12A C13A C14A C15A 0.6(12)
C12B N4B C16B C15B 0.4(11)
C12B N4B C16B C17B 179.9(6)
C12B C13B C14B C15B 0.1(16)
C13A C14A C15A C16A -0.2(13)
C13B C14B C15B C16B -0.1(16)
C14A C15A C16A N4A -0.6(11)
C14A C15A C16A C17A -179.9(7)
C14B C15B C16B N4B -0.2(13)
C14B C15B C16B C17B -179.5(8)
C15A C16A C17A C18A -8.2(11)
C15A C16A C17A C22A 172.9(7)
C15B C16B C17B C18B -3.2(12)
C15B C16B C17B C22B 176.1(7)
C16A N4A C12A C13A -0.5(10)
C16A C17A C18A C19A -178.6(7)
C16A C17A C22A Ir1 1.6(7)
C16A C17A C22A C21A 177.8(6)
C16B N4B C12B C13B -0.4(12)
C16B C17B C18B C19B -178.7(7)
C16B C17B C22B Ir1 3.4(7)
C16B C17B C22B C21B 178.3(6)
C17A C18A C19A C20A 0.6(13)
C17B C18B C19B C20B -0.5(10)
C18A C17A C22A Ir1 -177.3(6)
C18A C17A C22A C21A -1.1(10)
C18A C19A C20A Br1A 178.2(6)
C18A C19A C20A C21A -0.7(12)
C18B C17B C22B Ir1 -177.4(5)
C18B C17B C22B C21B -2.5(9)
C18B C19B C20B Br1B 178.2(5)
C18B C19B C20B C21B -0.7(10)
C19A C20A C21A C22A -0.2(11)
C19B C20B C21B C22B 0.3(10)
C20A C21A C22A Ir1 176.6(5)
C20A C21A C22A C17A 1.0(10)
C20B C21B C22B Ir1 175.5(5)
C20B C21B C22B C17B 1.3(9)
C22A Ir1 N1A C1A -153(2)
C22A Ir1 N1A C5A 27(3)
C22A Ir1 N1B C1B 2.1(9)
C22A Ir1 N1B C5B -176.4(6)
C22A Ir1 N4A C12A -177.4(5)
C22A Ir1 N4A C16A -5.9(5)
C22A Ir1 N4B C12B -88.7(6)
C22A Ir1 N4B C16B 89.4(5)
C22A Ir1 C22B C17B -96.1(5)
C22A Ir1 C22B C21B 89.4(6)
C22A C17A C18A C19A 0.3(12)
C22B Ir1 N1A C1A 2.7(6)
C22B Ir1 N1A C5A -176.9(6)
C22B Ir1 N1B C1B -154(2)
C22B Ir1 N1B C5B 27(3)
C22B Ir1 N4A C12A -87.7(5)
C22B Ir1 N4A C16A 83.8(5)
C22B Ir1 N4B C12B -178.0(6)
C22B Ir1 N4B C16B 0.1(5)
C22B Ir1 C22A C17A -90.2(5)
C22B Ir1 C22A C21A 94.1(6)
C22B C17B C18B C19B 2.1(10)
C23A C24A C25A C26A 0.8(13)
C23B C24B C25B C26B -2.3(18)
C24A C23A C28A C27A 0.3(13)
C24A C25A C26A C27A 1.0(16)
C24B C23B C28B C27B -0.1(17)
C24B C25B C26B C27B -1.8(19)
C25A C26A C27A C28A -2.4(18)
C25B C26B C27B C28B 4.9(19)
C26A C27A C28A C23A 1.7(16)
C26B C27B C28B C23B -4.0(18)
C28A C23A C24A C25A -1.4(13)
C28B C23B C24B C25B 3.3(17)
Ir2 N1C C1C C2C -163.5(6)
Ir2 N1C C5C C4C 165.0(6)
Ir2 N1C C5C C5D -12.7(9)
Ir2 N1D C1D C2D -167.9(6)
Ir2 N1D C5D C4D 167.5(6)
Ir2 N1D C5D C5C -10.6(9)
Ir2 N4E C12E C13E -176.5(8)
Ir2 N4E C16E C15E 176.7(7)
Ir2 N4E C16E C17E -1.7(9)
Ir2 N4F C12F C13F 177.2(8)
Ir2 N4F C16F C15F -177.4(7)
Ir2 N4F C16F C17F 3.5(10)
Ir2 C22E C21E C20E 174.2(8)
Ir2 C22E C17E C16E 2.6(9)
Ir2 C22E C17E C18E -174.4(8)
Ir2 C22F C17F C16F 0.3(8)
Ir2 C22F C17F C18F 177.7(9)
Ir2 C22F C21F C20F -177.4(11)
Ir2 C22C C21C C20C -178.2(11)
Ir2 C22C C17C C18C 178.5(9)
Ir2 C22C C17C C16C -0.7(8)
Ir2 N4C C12C C13C -179.3(8)
Ir2 N4C C16C C17C -4.3(9)
Ir2 N4C C16C C15C 179.4(7)
Ir2 N4D C12D C13D -174.5(8)
Ir2 N4D C16D C15D 174.8(7)
Ir2 N4D C16D C17D -5.0(9)
Ir2 C22D C17D C16D 7.8(10)
Ir2 C22D C17D C18D -177.2(8)
Ir2 C22D C21D C20D 177.0(8)
N1C Ir2 N1D C1D 175.3(7)
N1C Ir2 N1D C5D 3.2(5)
N1C Ir2 N4E C12E 78.5(6)
N1C Ir2 N4E C16E -98.1(5)
N1C Ir2 N4F C12F 5.6(6)
N1C Ir2 N4F C16F -177.1(5)
N1C Ir2 C22E C21E -92.0(6)
N1C Ir2 C22E C17E 82.3(6)
N1C Ir2 C22F C17F 114(4)
N1C Ir2 C22F C21F -68(4)
N1C Ir2 C22C C21C 127(5)
N1C Ir2 C22C C17C -51(5)
N1C Ir2 N4C C12C -1.4(6)
N1C Ir2 N4C C16C 179.3(5)
N1C Ir2 N4D C12D -80.9(6)
N1C Ir2 N4D C16D 104.5(5)
N1C Ir2 C22D C17D -96.5(6)
N1C Ir2 C22D C21D 86.5(7)
N1C C1C C2C C3C 0.0(13)
N1C C5C C5D N1D 15.3(10)
N1C C5C C5D C4D -162.7(7)
N1D Ir2 N1C C1C 171.1(7)
N1D Ir2 N1C C5C 5.4(5)
N1D Ir2 N4E C12E 2.0(6)
N1D Ir2 N4E C16E -174.6(5)
N1D Ir2 N4F C12F 82.3(6)
N1D Ir2 N4F C16F -100.5(5)
N1D Ir2 C22E C21E -160.8(16)
N1D Ir2 C22E C17E 14(2)
N1D Ir2 C22F C17F 91.5(5)
N1D Ir2 C22F C21F -91.0(8)
N1D Ir2 C22C C21C 83.2(8)
N1D Ir2 C22C C17C -95.2(6)
N1D Ir2 N4C C12C -78.2(6)
N1D Ir2 N4C C16C 102.5(5)
N1D Ir2 N4D C12D -4.3(6)
N1D Ir2 N4D C16D -178.9(5)
N1D Ir2 C22D C17D -30.6(16)
N1D Ir2 C22D C21D 152.3(11)
N1D C1D C2D C3D -0.4(13)
N2C N3C C23C C24C 168.9(8)
N2C N3C C23C C28C -12.1(12)
N2C C9C C10C C11C -179.4(8)
N2D N3D C23D C24D 12.0(16)
N2D N3D C23D C28D -165.5(10)
N2D C9D C10D C11D 177.4(9)
N3C N2C C9C C8C -5.7(12)
N3C N2C C9C C10C 173.8(8)
N3C C23C C24C C25C -178.7(7)
N3C C23C C28C C27C 179.0(8)
N3D N2D C9D C8D -173.7(9)
N3D N2D C9D C10D 6.6(15)
N3D C23D C24D C25D -175.1(10)
N3D C23D C28D C27D 174.4(10)
C1C N1C C5C C4C -1.7(12)
C1C N1C C5C C5D -179.3(7)
C1C C2C C3C C4C -1.7(12)
C1C C2C C3C C6C 174.0(8)
C1D N1D C5D C4D -5.2(11)
C1D N1D C5D C5C 176.7(7)
C1D C2D C3D C4D -2.3(12)
C1D C2D C3D C6D 175.8(8)
C2C C3C C4C C5C 1.7(12)
C2C C3C C6C C7C -22.6(12)
C2C C3C C6C C11C 158.7(8)
C2D C3D C4D C5D 1.3(12)
C2D C3D C6D C7D -22.1(13)
C2D C3D C6D C11D 161.4(9)
C3C C4C C5C N1C 0.0(12)
C3C C4C C5C C5D 177.4(8)
C3C C6C C7C C8C -179.3(8)
C3C C6C C11C C10C 179.2(8)
C3D C4D C5D N1D 2.5(12)
C3D C4D C5D C5C -179.6(8)
C3D C6D C7D C8D -178.8(9)
C3D C6D C11D C10D 177.9(9)
C4C C3C C6C C7C 153.0(8)
C4C C3C C6C C11C -25.8(12)
C4C C5C C5D N1D -162.3(7)
C4C C5C C5D C4D 19.7(12)
C4D C3D C6D C7D 156.0(9)
C4D C3D C6D C11D -20.6(14)
C5C N1C C1C C2C 1.7(12)
C5D N1D C1D C2D 4.1(11)
C6C C3C C4C C5C -174.1(8)
C6C C7C C8C C9C 0.4(13)
C6D C3D C4D C5D -176.8(8)
C6D C7D C8D C9D 0.8(15)
C7C C6C C11C C10C 0.4(13)
C7C C8C C9C N2C 179.2(8)
C7C C8C C9C C10C -0.3(13)
C7D C6D C11D C10D 1.4(15)
C7D C8D C9D N2D -178.3(9)
C7D C8D C9D C10D 1.4(15)
C8C C9C C10C C11C 0.2(13)
C8D C9D C10D C11D -2.3(16)
C9C N2C N3C C23C -179.0(7)
C9C C10C C11C C6C -0.2(13)
C9D N2D N3D C23D -178.6(8)
C9D C10D C11D C6D 0.9(15)
C11C C6C C7C C8C -0.5(12)
C11D C6D C7D C8D -2.2(15)
C23C C24C C25C C26C -1.3(13)
C23D C24D C25D C26D 1.7(17)
C24C C23C C28C C27C -2.0(13)
C24C C25C C26C C27C 0.1(13)
C24D C23D C28D C27D -3.4(17)
C24D C25D C26D C27D -4.3(16)
C25C C26C C27C C28C 0.0(13)
C25D C26D C27D C28D 3.2(17)
C26C C27C C28C C23C 0.9(13)
C26D C27D C28D C23D 0.7(18)
C28C C23C C24C C25C 2.2(13)
C28D C23D C24D C25D 2.2(17)
Br1E C20E C19E C18E -178.9(9)
Br1F C20F C21F C22F -179.8(9)
N4E Ir2 N1C C1C 76.8(7)
N4E Ir2 N1C C5C -88.8(6)
N4E Ir2 N1D C1D -98.1(7)
N4E Ir2 N1D C5D 89.8(6)
N4E Ir2 N4F C12F -150(3)
N4E Ir2 N4F C16F 27(3)
N4E Ir2 C22E C21E -176.9(7)
N4E Ir2 C22E C17E -2.6(6)
N4E Ir2 C22F C17F -174.8(6)
N4E Ir2 C22F C21F 2.7(8)
N4E Ir2 C22C C21C 176.7(8)
N4E Ir2 C22C C17C -1.7(6)
N4E Ir2 N4C C12C -2(5)
N4E Ir2 N4C C16C 179(6)
N4E Ir2 N4D C12D -149(4)
N4E Ir2 N4D C16D 37(5)
N4E Ir2 C22D C17D 174.7(6)
N4E Ir2 C22D C21D -2.4(7)
N4E C12E C13E C14E 0
N4E C16E C17E C22E -0.5(10)
N4E C16E C17E C18E 176.5(7)
C12E N4E C16E C15E 0
C12E N4E C16E C17E -178.5(10)
C12E C13E C14E C15E 0
C13E C14E C15E C16E 0
C14E C15E C16E N4E 0
C14E C15E C16E C17E 178.2(11)
C15E C16E C17E C22E -178.8(7)
C15E C16E C17E C18E -1.9(13)
C16E N4E C12E C13E 0
N4F Ir2 N1C C1C -99.9(7)
N4F Ir2 N1C C5C 94.5(6)
N4F Ir2 N1D C1D 75.3(7)
N4F Ir2 N1D C5D -96.8(6)
N4F Ir2 N4E C12E -125(3)
N4F Ir2 N4E C16E 58(3)
N4F Ir2 C22E C21E 10.0(7)
N4F Ir2 C22E C17E -175.7(6)
N4F Ir2 C22F C17F 1.2(6)
N4F Ir2 C22F C21F 178.7(9)
N4F Ir2 C22C C21C -7.1(8)
N4F Ir2 C22C C17C 174.6(7)
N4F Ir2 N4C C12C 163.9(18)
N4F Ir2 N4C C16C -15(2)
N4F Ir2 N4D C12D 92(3)
N4F Ir2 N4D C16D -82(3)
N4F Ir2 C22D C17D 2.0(6)
N4F Ir2 C22D C21D -175.1(8)
N4F C12F C13F C14F 0
N4F C16F C17F C22F -2.3(10)
N4F C16F C17F C18F -179.6(8)
C12F N4F C16F C15F 0
C12F N4F C16F C17F -179.1(11)
C12F C13F C14F C15F 0
C13F C14F C15F C16F 0
C14F C15F C16F N4F 0
C14F C15F C16F C17F 179.1(11)
C15F C16F C17F C22F 178.5(6)
C15F C16F C17F C18F 1.3(15)
C16F N4F C12F C13F 0
C16F C17F C18F C19F 177.1(13)
C22E Ir2 N1C C1C 1.7(7)
C22E Ir2 N1C C5C -163.9(6)
C22E Ir2 N1D C1D -113.8(19)
C22E Ir2 N1D C5D 74(2)
C22E Ir2 N4E C12E 179.0(7)
C22E Ir2 N4E C16E 2.4(6)
C22E Ir2 N4F C12F -96.0(7)
C22E Ir2 N4F C16F 81.3(6)
C22E Ir2 C22F C17F -99.2(6)
C22E Ir2 C22F C21F 78.3(8)
C22E Ir2 C22C C21C -107.6(8)
C22E Ir2 C22C C17C 74.0(6)
C22E Ir2 N4C C12C 97.7(7)
C22E Ir2 N4C C16C -81.6(6)
C22E Ir2 N4D C12D 179.3(6)
C22E Ir2 N4D C16D 4.7(6)
C22E Ir2 C22D C17D 167.0(15)
C22E Ir2 C22D C21D -10.1(10)
C22E C21E C20E Br1E 178.8(9)
C22E C21E C20E C19E 0
C21E C22E C17E C16E 177.1(11)
C21E C22E C17E C18E 0
C21E C20E C19E C18E 0
C20E C19E C18E C17E 0
C19E C18E C17E C16E -176.9(11)
C19E C18E C17E C22E 0
C17E C22E C21E C20E 0
C22F Ir2 N1C C1C 148(4)
C22F Ir2 N1C C5C -18(4)
C22F Ir2 N1D C1D -7.0(7)
C22F Ir2 N1D C5D -179.1(6)
C22F Ir2 N4E C12E -96.1(7)
C22F Ir2 N4E C16E 87.3(6)
C22F Ir2 N4F C12F -179.8(7)
C22F Ir2 N4F C16F -2.5(6)
C22F Ir2 C22E C21E 91.2(7)
C22F Ir2 C22E C17E -94.5(7)
C22F Ir2 C22C C21C 49(18)
C22F Ir2 C22C C17C -130(18)
C22F Ir2 N4C C12C -175.9(7)
C22F Ir2 N4C C16C 4.7(6)
C22F Ir2 N4D C12D 93.8(7)
C22F Ir2 N4D C16D -80.8(7)
C22F Ir2 C22D C17D 84.4(6)
C22F Ir2 C22D C21D -92.7(7)
C22F C17F C18F C19F 0
C17F C22F C21F C20F 0
C17F C18F C19F C20F 0
C18F C19F C20F Br1F 179.8(8)
C18F C19F C20F C21F 0
C19F C20F C21F C22F 0
C21F C22F C17F C16F -177.5(12)
C21F C22F C17F C18F 0
C22C Ir2 N1C C1C 126(5)
C22C Ir2 N1C C5C -39(5)
C22C Ir2 N1D C1D -8.2(7)
C22C Ir2 N1D C5D 179.7(6)
C22C Ir2 N4E C12E -97.8(7)
C22C Ir2 N4E C16E 85.6(7)
C22C Ir2 N4F C12F -178.0(7)
C22C Ir2 N4F C16F -0.7(6)
C22C Ir2 C22E C21E 92.1(7)
C22C Ir2 C22E C17E -93.6(7)
C22C Ir2 C22F C17F -123(18)
C22C Ir2 C22F C21F 55(18)
C22C Ir2 N4C C12C -177.7(7)
C22C Ir2 N4C C16C 3.0(6)
C22C Ir2 N4D C12D 95.6(7)
C22C Ir2 N4D C16D -79.0(7)
C22C Ir2 C22D C17D 86.1(6)
C22C Ir2 C22D C21D -91.0(7)
C22C C21C C20C C19C 0
C22C C21C C20C Br1C 177.7(8)
C22C C17C C16C N4C 3.2(10)
C22C C17C C16C C15C 179.4(7)
C21C C22C C17C C18C 0
C21C C22C C17C C16C -179.2(11)
C21C C20C C19C C18C 0
C20C C19C C18C C17C 0
C19C C18C C17C C22C 0
C19C C18C C17C C16C 179.1(12)
C18C C17C C16C N4C -175.9(7)
C18C C17C C16C C15C 0.3(14)
C17C C22C C21C C20C 0
N4C Ir2 N1C C1C 76.7(7)
N4C Ir2 N1C C5C -88.9(6)
N4C Ir2 N1D C1D -93.0(7)
N4C Ir2 N1D C5D 94.9(6)
N4C Ir2 N4E C12E -102(5)
N4C Ir2 N4E C16E 81(5)
N4C Ir2 N4F C12F -159.5(18)
N4C Ir2 N4F C16F 18(2)
N4C Ir2 C22E C21E 177.7(7)
N4C Ir2 C22E C17E -7.9(6)
N4C Ir2 C22F C17F -174.3(6)
N4C Ir2 C22F C21F 3.3(8)
N4C Ir2 C22C C21C 177.1(8)
N4C Ir2 C22C C17C -1.3(6)
N4C Ir2 N4D C12D 152(4)
N4C Ir2 N4D C16D -23(4)
N4C Ir2 C22D C17D 169.5(6)
N4C Ir2 C22D C21D -7.6(7)
N4C C12C C13C C14C 0
C12C N4C C16C C17C 176.4(10)
C12C N4C C16C C15C 0
C12C C13C C14C C15C 0
C13C C14C C15C C16C 0
C14C C15C C16C C17C -176.0(11)
C14C C15C C16C N4C 0
C16C N4C C12C C13C 0
N4D Ir2 N1C C1C -98.8(7)
N4D Ir2 N1C C5C 95.6(6)
N4D Ir2 N1D C1D 84.7(7)
N4D Ir2 N1D C5D -87.4(6)
N4D Ir2 N4E C12E 146(4)
N4D Ir2 N4E C16E -30(5)
N4D Ir2 N4F C12F -1(3)
N4D Ir2 N4F C16F 176(3)
N4D Ir2 C22E C21E 0.4(7)
N4D Ir2 C22E C17E 174.7(6)
N4D Ir2 C22F C17F 0.9(6)
N4D Ir2 C22F C21F 178.5(8)
N4D Ir2 C22C C21C -7.6(8)
N4D Ir2 C22C C17C 174.0(6)
N4D Ir2 N4C C12C 126(4)
N4D Ir2 N4C C16C -54(4)
N4D Ir2 C22D C17D -7.7(6)
N4D Ir2 C22D C21D 175.2(8)
N4D C12D C13D C14D 0
N4D C16D C17D C22D -1.7(11)
N4D C16D C17D C18D -176.5(7)
C12D N4D C16D C15D 0
C12D N4D C16D C17D -179.8(10)
C12D C13D C14D C15D 0
C13D C14D C15D C16D 0
C14D C15D C16D N4D 0
C14D C15D C16D C17D 179.8(12)
C15D C16D C17D C22D 178.5(7)
C15D C16D C17D C18D 3.7(14)
C16D N4D C12D C13D 0
C16D C17D C18D C19D 174.7(12)
C22D Ir2 N1C C1C -23.1(7)
C22D Ir2 N1C C5C 171.3(6)
C22D Ir2 N1D C1D 106.9(14)
C22D Ir2 N1D C5D -65.2(15)
C22D Ir2 N4E C12E 175.6(6)
C22D Ir2 N4E C16E -1.0(6)
C22D Ir2 N4F C12F -89.7(7)
C22D Ir2 N4F C16F 87.6(6)
C22D Ir2 C22E C21E -4.8(10)
C22D Ir2 C22E C17E 169.5(15)
C22D Ir2 C22F C17F -74.7(6)
C22D Ir2 C22F C21F 102.8(8)
C22D Ir2 C22C C21C -83.2(8)
C22D Ir2 C22C C17C 98.5(6)
C22D Ir2 N4C C12C 96.6(7)
C22D Ir2 N4C C16C -82.7(6)
C22D Ir2 N4D C12D -178.4(7)
C22D Ir2 N4D C16D 6.9(6)
C22D C17D C18D C19D 0
C17D C22D C21D C20D 0
C17D C18D C19D C20D 0
C18D C19D C20D C21D 0
C18D C19D C20D Br1D -176.7(9)
C19D C20D C21D C22D 0
C21D C22D C17D C16D -175.0(11)
C21D C22D C17D C18D 0
Br1C C20C C19C C18C -177.8(8)
Br1D C20D C21D C22D 176.6(9)
